data_4311650
loop_
_publ_author_name
'Sou Kamimura'
'Tsukasa Matsunaga'
'Shigeki Kuwata'
'Masakazu Iwasaki'
'Youichi Ishii'

_publ_contact_author_email ishii@chem.chuo-u.ac.jp
_publ_contact_author_fax +81-3-3817-1895
_publ_contact_author_name 'Youichi Ishii'
_publ_contact_author_phone +81-3-3817-1901
_publ_section_title
;
 Synthesis, Structures, and Solution Behavior of Di- and Trinuclear
 Titanium(IV)-Cyclophosphato Complexes
;
_journal_name_full 'Inorganic Chemistry'
_journal_page_first 6127
_journal_page_last 6129
_journal_paper_doi 10.1021/ic049206h
_journal_volume 43
_journal_year 2004
_chemical_formula_moiety 'C67 H77 Cl2 N O12 P5 Ti3 '
_chemical_formula_sum 'C67 H77 Cl2 N O12 P5 Ti3'
_chemical_formula_weight 1457.82
_space_group_IT_number 2
_symmetry_cell_setting triclinic
_symmetry_Int_Tables_number 2
_symmetry_space_group_name_Hall '-P 1'
_symmetry_space_group_name_H-M 'P -1'
_cell_angle_alpha 94.55(4)
_cell_angle_beta 97.81(4)
_cell_angle_gamma 92.84(4)
_cell_formula_units_Z 2
_cell_length_a 11.44(1)
_cell_length_b 14.128(4)
_cell_length_c 22.247(8)
_cell_measurement_reflns_used 24
_cell_measurement_temperature 294.1
_cell_measurement_theta_max 19.9
_cell_measurement_theta_min 18.4
_cell_volume 3544(4)
_computing_cell_refinement 'MSC/AFC Diffractometer Control'
_computing_data_collection 'MSC/AFC Diffractometer Control'
_computing_data_reduction CrystalStructure
_computing_publication_material 'CrystalStructure Ver. 3.00'
_computing_structure_refinement CRYSTALS
_computing_structure_solution SIR97
_diffrn_measured_fraction_theta_full 0.9980
_diffrn_measured_fraction_theta_max 0.9980
_diffrn_measurement_device_type 'Rigaku AFC7R'
_diffrn_measurement_method \w-2\q
_diffrn_radiation_type 'Mo K\a'
_diffrn_radiation_wavelength 0.7107
_diffrn_reflns_av_R_equivalents 0.045
_diffrn_reflns_limit_h_max 14
_diffrn_reflns_limit_h_min -14
_diffrn_reflns_limit_k_max 18
_diffrn_reflns_limit_k_min 0
_diffrn_reflns_limit_l_max 28
_diffrn_reflns_limit_l_min -28
_diffrn_reflns_number 16918
_diffrn_reflns_theta_full 27.51
_diffrn_reflns_theta_max 27.51
_diffrn_standards_decay_% -0.96
_diffrn_standards_interval_count 150
_diffrn_standards_number 3
_exptl_absorpt_coefficient_mu 0.576
_exptl_absorpt_correction_T_max 0.891
_exptl_absorpt_correction_T_min 0.809
_exptl_absorpt_correction_type
;
\y scans (North,Phillips & Matthews, 1968)
;
_exptl_absorpt_process_details '(North, Phillips & Mathews, 1968)'
_exptl_crystal_colour orange
_exptl_crystal_density_diffrn 1.366
_exptl_crystal_density_method 'not measured'
_exptl_crystal_description prismatic
_exptl_crystal_F_000 1514.00
_exptl_crystal_size_max 0.50
_exptl_crystal_size_mid 0.50
_exptl_crystal_size_min 0.20
_refine_diff_density_max 0.35
_refine_diff_density_min -0.35
_refine_ls_extinction_method none
_refine_ls_goodness_of_fit_ref 1.006
_refine_ls_hydrogen_treatment refall
_refine_ls_number_parameters 888
_refine_ls_number_reflns 7048
_refine_ls_R_factor_gt 0.0510
_refine_ls_shift/su_max 0.0440
_refine_ls_structure_factor_coef F
_refine_ls_weighting_details 'w = 1/[0.0003Fo^2^ + 1.0000\s^2^(Fo) + 0.5000]'
_refine_ls_weighting_scheme calc
_refine_ls_wR_factor_ref 0.0560
_reflns_number_gt 7048
_reflns_number_total 16258
_reflns_threshold_expression F^2^>2.0\s(F^2^)
_cod_data_source_file ic049206hsi20040618_024436_1.cif
_cod_data_source_block '_(PPN)[(Cp*TiO)3Cl(P3O9)](4)'
_cod_original_cell_volume 3544.6(4)
_cod_original_sg_symbol_H-M 'P -1 '
_cod_original_formula_sum 'C67 H77 Cl2 N O12 P5 Ti3 '
_cod_database_code 4311650

loop_
_symmetry_equiv_pos_as_xyz
x,y,z
-x,-y,-z

loop_
_atom_site_label
_atom_site_type_symbol
_atom_site_fract_x
_atom_site_fract_y
_atom_site_fract_z
_atom_site_U_iso_or_equiv
_atom_site_adp_type
_atom_site_occupancy
_atom_site_symmetry_multiplicity
_atom_site_calc_flag
_atom_site_refinement_flags
_atom_site_disorder_assembly
_atom_site_disorder_group
Ti1 Ti -0.43921(8) 0.80838(7) 0.35763(4) 0.0333(3) Uani 1.00 1 d . . .
Ti2 Ti -0.39553(8) 0.58894(7) 0.32086(4) 0.0325(3) Uani 1.00 1 d . . .
Ti3 Ti -0.17962(8) 0.70445(7) 0.41005(5) 0.0353(3) Uani 1.00 1 d . . .
Cl1 Cl -0.2055(2) 0.6631(1) 0.50641(8) 0.0708(6) Uani 1.00 1 d . . .
Cl2 Cl 0.3221(3) 0.4964(3) 0.0184(2) 0.150(1) Uani 1.00 1 d . . .
P1 P -0.5910(1) 0.7978(1) 0.21367(8) 0.0510(5) Uani 1.00 1 d . . .
P2 P -0.3925(1) 0.6935(1) 0.18882(7) 0.0445(5) Uani 1.00 1 d . . .
P3 P -0.3689(2) 0.8955(1) 0.23157(8) 0.0488(5) Uani 1.00 1 d . . .
P4 P 0.0002(1) 0.2933(1) 0.12903(7) 0.0395(4) Uani 1.00 1 d . . .
P5 P 0.1961(1) 0.1639(1) 0.12013(7) 0.0402(4) Uani 1.00 1 d . . .
O1 O -0.5287(4) 0.7147(3) 0.1769(2) 0.051(1) Uani 1.00 1 d . . .
O2 O -0.3569(4) 0.6410(3) 0.1359(2) 0.065(2) Uani 1.00 1 d . . .
O3 O -0.3279(4) 0.7978(3) 0.2000(2) 0.050(1) Uani 1.00 1 d . . .
O4 O -0.3060(4) 0.9764(3) 0.2114(2) 0.070(2) Uani 1.00 1 d . . .
O5 O -0.5068(4) 0.8884(3) 0.2033(2) 0.054(1) Uani 1.00 1 d . . .
O6 O -0.7106(4) 0.8052(4) 0.1837(2) 0.076(2) Uani 1.00 1 d . . .
O7 O -0.5671(3) 0.7834(3) 0.2798(2) 0.045(1) Uani 1.00 1 d . . .
O8 O -0.3714(3) 0.6495(3) 0.2486(2) 0.050(1) Uani 1.00 1 d . . .
O9 O -0.3623(3) 0.8847(3) 0.2987(2) 0.046(1) Uani 1.00 1 d . . .
O10 O -0.2804(3) 0.7930(3) 0.3931(2) 0.037(1) Uani 1.00 1 d . . .
O11 O -0.4719(3) 0.6769(2) 0.3600(2) 0.036(1) Uani 1.00 1 d . . .
O12 O -0.2462(3) 0.5997(3) 0.3618(2) 0.040(1) Uani 1.00 1 d . . .
N1 N 0.1212(4) 0.2546(3) 0.1139(2) 0.048(2) Uani 1.00 1 d . . .
C1 C -0.5188(6) 0.8282(5) 0.4503(3) 0.051(2) Uani 1.00 1 d . . .
C2 C -0.6077(5) 0.8476(5) 0.4029(3) 0.052(2) Uani 1.00 1 d . . .
C3 C -0.5699(5) 0.9312(4) 0.3785(3) 0.048(2) Uani 1.00 1 d . . .
C4 C -0.4584(6) 0.9620(4) 0.4093(3) 0.047(2) Uani 1.00 1 d . . .
C5 C -0.4272(6) 0.9002(5) 0.4547(3) 0.049(2) Uani 1.00 1 d . . .
C6 C -0.5235(8) 0.7476(5) 0.4902(3) 0.086(3) Uani 1.00 1 d . . .
C7 C -0.7220(6) 0.7917(6) 0.3832(4) 0.085(3) Uani 1.00 1 d . . .
C8 C -0.6397(6) 0.9799(5) 0.3288(3) 0.074(3) Uani 1.00 1 d . . .
C9 C -0.3845(7) 1.0492(5) 0.3986(4) 0.076(3) Uani 1.00 1 d . . .
C10 C -0.3187(6) 0.9135(6) 0.5008(3) 0.078(3) Uani 1.00 1 d . . .
C11 C -0.3938(5) 0.4278(4) 0.2808(3) 0.048(2) Uani 1.00 1 d . . .
C12 C -0.4993(5) 0.4615(4) 0.2550(3) 0.046(2) Uani 1.00 1 d . . .
C13 C -0.5674(5) 0.4852(4) 0.3011(3) 0.048(2) Uani 1.00 1 d . . .
C14 C -0.5013(6) 0.4655(4) 0.3567(3) 0.054(2) Uani 1.00 1 d . . .
C15 C -0.3947(6) 0.4301(4) 0.3441(3) 0.054(2) Uani 1.00 1 d . . .
C16 C -0.2946(7) 0.3978(6) 0.2463(5) 0.107(4) Uani 1.00 1 d . . .
C17 C -0.5374(8) 0.4653(5) 0.1881(3) 0.086(3) Uani 1.00 1 d . . .
C18 C -0.6885(6) 0.5224(6) 0.2940(5) 0.100(3) Uani 1.00 1 d . . .
C19 C -0.5406(9) 0.4792(6) 0.4182(4) 0.121(4) Uani 1.00 1 d . . .
C20 C -0.2988(8) 0.3971(6) 0.3899(4) 0.107(3) Uani 1.00 1 d . . .
C21 C -0.0362(5) 0.7347(5) 0.3473(3) 0.051(2) Uani 1.00 1 d . . .
C22 C 0.0034(5) 0.6580(5) 0.3800(4) 0.061(2) Uani 1.00 1 d . . .
C23 C 0.0290(5) 0.6912(6) 0.4409(4) 0.065(2) Uani 1.00 1 d . . .
C24 C 0.0063(6) 0.7880(5) 0.4463(3) 0.058(2) Uani 1.00 1 d . . .
C25 C -0.0312(5) 0.8145(4) 0.3891(3) 0.047(2) Uani 1.00 1 d . . .
C26 C -0.0692(7) 0.7318(8) 0.2799(4) 0.112(4) Uani 1.00 1 d . . .
C27 C 0.0153(7) 0.5583(6) 0.3525(6) 0.140(4) Uani 1.00 1 d . . .
C28 C 0.0807(7) 0.6342(8) 0.4910(5) 0.157(5) Uani 1.00 1 d . . .
C29 C 0.0270(8) 0.8524(8) 0.5049(4) 0.133(4) Uani 1.00 1 d . . .
C30 C -0.0600(7) 0.9145(5) 0.3737(5) 0.103(4) Uani 1.00 1 d . . .
C31 C -0.1224(5) 0.2554(4) 0.0715(3) 0.045(2) Uani 1.00 1 d . . .
C32 C -0.1019(6) 0.2367(5) 0.0115(3) 0.057(2) Uani 1.00 1 d . . .
C33 C -0.1950(7) 0.2175(5) -0.0349(3) 0.070(3) Uani 1.00 1 d . . .
C34 C -0.3078(7) 0.2176(5) -0.0228(4) 0.073(3) Uani 1.00 1 d . . .
C35 C -0.3307(7) 0.2337(5) 0.0358(4) 0.072(3) Uani 1.00 1 d . . .
C36 C -0.2385(6) 0.2537(5) 0.0835(3) 0.059(2) Uani 1.00 1 d . . .
C37 C 0.0143(5) 0.4207(4) 0.1311(3) 0.044(2) Uani 1.00 1 d . . .
C38 C 0.1224(6) 0.4671(5) 0.1310(4) 0.065(2) Uani 1.00 1 d . . .
C39 C 0.1342(7) 0.5660(5) 0.1326(4) 0.078(3) Uani 1.00 1 d . . .
C40 C 0.0355(7) 0.6164(5) 0.1338(4) 0.072(3) Uani 1.00 1 d . . .
C41 C -0.0724(7) 0.5723(5) 0.1323(4) 0.077(3) Uani 1.00 1 d . . .
C42 C -0.0848(6) 0.4745(5) 0.1310(3) 0.065(2) Uani 1.00 1 d . . .
C43 C -0.0363(5) 0.2622(4) 0.2018(3) 0.042(2) Uani 1.00 1 d . . .
C44 C 0.0084(5) 0.3202(5) 0.2536(3) 0.053(2) Uani 1.00 1 d . . .
C45 C -0.0038(7) 0.2899(5) 0.3100(3) 0.069(3) Uani 1.00 1 d . . .
C46 C -0.0618(8) 0.2037(6) 0.3149(4) 0.083(3) Uani 1.00 1 d . . .
C47 C -0.1076(7) 0.1467(5) 0.2640(4) 0.070(3) Uani 1.00 1 d . . .
C48 C -0.0944(5) 0.1748(4) 0.2073(3) 0.051(2) Uani 1.00 1 d . . .
C49 C 0.1131(5) 0.0576(4) 0.1319(3) 0.038(2) Uani 1.00 1 d . . .
C50 C 0.0175(6) 0.0248(5) 0.0887(3) 0.054(2) Uani 1.00 1 d . . .
C51 C -0.0528(6) -0.0530(5) 0.0976(4) 0.068(2) Uani 1.00 1 d . . .
C52 C -0.0300(6) -0.0980(5) 0.1493(4) 0.068(3) Uani 1.00 1 d . . .
C53 C 0.0651(6) -0.0677(5) 0.1918(4) 0.074(3) Uani 1.00 1 d . . .
C54 C 0.1361(6) 0.0090(5) 0.1833(3) 0.058(2) Uani 1.00 1 d . . .
C55 C 0.3170(6) 0.1837(4) 0.1817(3) 0.050(2) Uani 1.00 1 d . . .
C56 C 0.2977(7) 0.2310(5) 0.2355(3) 0.070(3) Uani 1.00 1 d . . .
C57 C 0.3871(9) 0.2443(5) 0.2844(4) 0.088(3) Uani 1.00 1 d . . .
C58 C 0.4943(9) 0.2103(6) 0.2797(5) 0.095(3) Uani 1.00 1 d . . .
C59 C 0.5146(7) 0.1627(6) 0.2264(5) 0.092(3) Uani 1.00 1 d . . .
C60 C 0.4269(6) 0.1482(5) 0.1776(4) 0.071(3) Uani 1.00 1 d . . .
C61 C 0.2611(5) 0.1412(4) 0.0518(3) 0.045(2) Uani 1.00 1 d . . .
C62 C 0.2960(6) 0.0512(5) 0.0351(3) 0.058(2) Uani 1.00 1 d . . .
C63 C 0.3505(7) 0.0360(6) -0.0161(4) 0.073(3) Uani 1.00 1 d . . .
C64 C 0.3697(7) 0.1091(7) -0.0509(4) 0.077(3) Uani 1.00 1 d . . .
C65 C 0.3345(6) 0.1983(6) -0.0355(3) 0.070(3) Uani 1.00 1 d . . .
C66 C 0.2804(5) 0.2152(5) 0.0165(3) 0.053(2) Uani 1.00 1 d . . .
C67 C 0.477(2) 0.529(1) -0.0095(8) 0.213(9) Uani 1.00 1 d . . .
H1 H -0.4530(8) 0.7509(5) 0.5185(3) 0.111(4) Uiso 1.00 1 c . . .
H2 H -0.5897(8) 0.7517(5) 0.5117(3) 0.111(4) Uiso 1.00 1 c . . .
H3 H -0.5301(8) 0.6891(5) 0.4656(3) 0.111(4) Uiso 1.00 1 c . . .
H4 H -0.7265(6) 0.7389(6) 0.4069(4) 0.104(3) Uiso 1.00 1 c . . .
H5 H -0.7858(6) 0.8307(6) 0.3885(4) 0.104(3) Uiso 1.00 1 c . . .
H6 H -0.7267(6) 0.7695(6) 0.3414(4) 0.104(3) Uiso 1.00 1 c . . .
H7 H -0.5955(6) 0.9832(5) 0.2958(3) 0.090(3) Uiso 1.00 1 c . . .
H8 H -0.7130(6) 0.9451(5) 0.3152(3) 0.090(3) Uiso 1.00 1 c . . .
H9 H -0.6539(6) 1.0424(5) 0.3441(3) 0.090(3) Uiso 1.00 1 c . . .
H10 H -0.3099(7) 1.0307(5) 0.3892(4) 0.091(3) Uiso 1.00 1 c . . .
H11 H -0.4236(7) 1.0796(5) 0.3656(4) 0.091(3) Uiso 1.00 1 c . . .
H12 H -0.3733(7) 1.0920(5) 0.4344(4) 0.091(3) Uiso 1.00 1 c . . .
H13 H -0.2505(6) 0.9134(6) 0.4807(3) 0.091(3) Uiso 1.00 1 c . . .
H14 H -0.3192(6) 0.9724(6) 0.5246(3) 0.091(3) Uiso 1.00 1 c . . .
H15 H -0.3173(6) 0.8630(6) 0.5266(3) 0.091(3) Uiso 1.00 1 c . . .
H16 H -0.2318(7) 0.3779(6) 0.2740(5) 0.132(5) Uiso 1.00 1 c . . .
H17 H -0.3230(7) 0.3466(6) 0.2168(5) 0.132(5) Uiso 1.00 1 c . . .
H18 H -0.2668(7) 0.4499(6) 0.2265(5) 0.132(5) Uiso 1.00 1 c . . .
H19 H -0.5417(8) 0.4030(5) 0.1681(3) 0.099(3) Uiso 1.00 1 c . . .
H20 H -0.6131(8) 0.4906(5) 0.1822(3) 0.099(3) Uiso 1.00 1 c . . .
H21 H -0.4823(8) 0.5048(5) 0.1716(3) 0.099(3) Uiso 1.00 1 c . . .
H22 H -0.6858(6) 0.5810(6) 0.2758(5) 0.117(4) Uiso 1.00 1 c . . .
H23 H -0.7418(6) 0.4778(6) 0.2686(5) 0.117(4) Uiso 1.00 1 c . . .
H24 H -0.7144(6) 0.5323(6) 0.3327(5) 0.117(4) Uiso 1.00 1 c . . .
H25 H -0.4859(9) 0.5225(6) 0.4440(4) 0.148(5) Uiso 1.00 1 c . . .
H26 H -0.6167(9) 0.5042(6) 0.4142(4) 0.148(5) Uiso 1.00 1 c . . .
H27 H -0.5443(9) 0.4199(6) 0.4354(4) 0.148(5) Uiso 1.00 1 c . . .
H28 H -0.2707(8) 0.4483(6) 0.4194(4) 0.123(4) Uiso 1.00 1 c . . .
H29 H -0.3292(8) 0.3458(6) 0.4095(4) 0.123(4) Uiso 1.00 1 c . . .
H30 H -0.2357(8) 0.3768(6) 0.3693(4) 0.123(4) Uiso 1.00 1 c . . .
H31 H -0.0651(7) 0.6689(8) 0.2622(4) 0.133(4) Uiso 1.00 1 c . . .
H32 H -0.1477(7) 0.7511(8) 0.2712(4) 0.133(4) Uiso 1.00 1 c . . .
H33 H -0.0168(7) 0.7737(8) 0.2634(4) 0.133(4) Uiso 1.00 1 c . . .
H34 H 0.0952(7) 0.5422(6) 0.3606(6) 0.167(6) Uiso 1.00 1 c . . .
H35 H -0.0338(7) 0.5147(6) 0.3697(6) 0.167(6) Uiso 1.00 1 c . . .
H36 H -0.0082(7) 0.5554(6) 0.3097(6) 0.167(6) Uiso 1.00 1 c . . .
H37 H 0.0899(7) 0.6739(8) 0.5280(5) 0.193(7) Uiso 1.00 1 c . . .
H38 H 0.0290(7) 0.5806(8) 0.4939(5) 0.193(7) Uiso 1.00 1 c . . .
H39 H 0.1555(7) 0.6134(8) 0.4835(5) 0.193(7) Uiso 1.00 1 c . . .
H40 H 0.0848(8) 0.9020(8) 0.5023(4) 0.151(5) Uiso 1.00 1 c . . .
H41 H -0.0450(8) 0.8791(8) 0.5119(4) 0.151(5) Uiso 1.00 1 c . . .
H42 H 0.0538(8) 0.8159(8) 0.5376(4) 0.151(5) Uiso 1.00 1 c . . .
H43 H -0.0844(7) 0.9141(5) 0.3311(5) 0.127(4) Uiso 1.00 1 c . . .
H44 H -0.1219(7) 0.9351(5) 0.3950(5) 0.127(4) Uiso 1.00 1 c . . .
H45 H 0.0081(7) 0.9566(5) 0.3852(5) 0.127(4) Uiso 1.00 1 c . . .
H46 H -0.0227(6) 0.2370(5) 0.0030(3) 0.067(2) Uiso 1.00 1 c . . .
H47 H -0.1800(7) 0.2037(5) -0.0756(3) 0.081(3) Uiso 1.00 1 c . . .
H48 H -0.3717(7) 0.2067(5) -0.0551(4) 0.085(3) Uiso 1.00 1 c . . .
H49 H -0.4101(7) 0.2313(5) 0.0441(4) 0.085(3) Uiso 1.00 1 c . . .
H50 H -0.2542(6) 0.2667(5) 0.1241(3) 0.069(2) Uiso 1.00 1 c . . .
H51 H 0.1897(6) 0.4307(5) 0.1294(4) 0.078(3) Uiso 1.00 1 c . . .
H52 H 0.2096(7) 0.5977(5) 0.1332(4) 0.093(3) Uiso 1.00 1 c . . .
H53 H 0.0430(7) 0.6839(5) 0.1357(4) 0.089(3) Uiso 1.00 1 c . . .
H54 H -0.1401(7) 0.6087(5) 0.1318(4) 0.096(3) Uiso 1.00 1 c . . .
H55 H -0.1608(6) 0.4433(5) 0.1298(3) 0.080(3) Uiso 1.00 1 c . . .
H56 H 0.0472(5) 0.3801(5) 0.2499(3) 0.063(2) Uiso 1.00 1 c . . .
H57 H 0.0277(7) 0.3291(5) 0.3458(3) 0.081(3) Uiso 1.00 1 c . . .
H58 H -0.0692(8) 0.1835(6) 0.3540(4) 0.103(3) Uiso 1.00 1 c . . .
H59 H -0.1495(7) 0.0882(5) 0.2675(4) 0.085(3) Uiso 1.00 1 c . . .
H60 H -0.1241(5) 0.1349(4) 0.1716(3) 0.061(2) Uiso 1.00 1 c . . .
H61 H 0.0013(6) 0.0567(5) 0.0527(3) 0.064(2) Uiso 1.00 1 c . . .
H62 H -0.1178(6) -0.0753(5) 0.0677(4) 0.079(3) Uiso 1.00 1 c . . .
H63 H -0.0800(6) -0.1509(5) 0.1558(4) 0.082(3) Uiso 1.00 1 c . . .
H64 H 0.0822(6) -0.1005(5) 0.2273(4) 0.091(3) Uiso 1.00 1 c . . .
H65 H 0.2021(6) 0.0301(5) 0.2129(3) 0.070(2) Uiso 1.00 1 c . . .
H66 H 0.2222(7) 0.2544(5) 0.2388(3) 0.081(3) Uiso 1.00 1 c . . .
H67 H 0.3740(9) 0.2774(5) 0.3215(4) 0.099(3) Uiso 1.00 1 c . . .
H68 H 0.5557(9) 0.2195(6) 0.3133(5) 0.106(4) Uiso 1.00 1 c . . .
H69 H 0.5903(7) 0.1394(6) 0.2237(5) 0.106(4) Uiso 1.00 1 c . . .
H70 H 0.4407(6) 0.1141(5) 0.1409(4) 0.084(3) Uiso 1.00 1 c . . .
H71 H 0.2827(6) 0.0008(5) 0.0597(3) 0.073(3) Uiso 1.00 1 c . . .
H72 H 0.3749(7) -0.0256(6) -0.0270(4) 0.092(3) Uiso 1.00 1 c . . .
H73 H 0.4062(7) 0.0981(7) -0.0865(4) 0.094(3) Uiso 1.00 1 c . . .
H74 H 0.3469(6) 0.2482(6) -0.0606(3) 0.086(3) Uiso 1.00 1 c . . .
H75 H 0.2583(5) 0.2772(5) 0.0282(3) 0.064(2) Uiso 1.00 1 c . . .
H76 H 0.464(2) 0.508(1) -0.0516(8) 0.266(9) Uiso 1.00 1 c . . .
H77 H 0.496(2) 0.596(1) -0.0045(8) 0.266(9) Uiso 1.00 1 c . . .

loop_
_atom_site_aniso_label
_atom_site_aniso_U_11
_atom_site_aniso_U_22
_atom_site_aniso_U_33
_atom_site_aniso_U_12
_atom_site_aniso_U_13
_atom_site_aniso_U_23
Ti1 0.0319(5) 0.0360(6) 0.0328(6) 0.0054(4) 0.0085(4) -0.0001(4)
Ti2 0.0301(5) 0.0341(6) 0.0335(6) -0.0014(4) 0.0054(4) 0.0042(4)
Ti3 0.0291(5) 0.0397(6) 0.0367(6) -0.0008(4) 0.0045(4) 0.0040(5)
Cl1 0.070(1) 0.097(1) 0.051(1) 0.006(1) 0.0158(9) 0.029(1)
Cl2 0.150(3) 0.155(3) 0.150(3) -0.006(2) 0.051(2) 0.003(2)
P1 0.050(1) 0.057(1) 0.043(1) 0.0146(8) -0.0053(8) 0.0016(8)
P2 0.059(1) 0.0426(9) 0.0363(9) 0.0082(8) 0.0164(8) 0.0074(7)
P3 0.066(1) 0.042(1) 0.042(1) 0.0040(8) 0.0138(8) 0.0086(8)
P4 0.0424(9) 0.0364(9) 0.0394(9) 0.0033(7) 0.0044(7) 0.0027(7)
P5 0.0413(9) 0.0367(9) 0.0433(9) 0.0041(7) 0.0061(7) 0.0075(7)
O1 0.060(3) 0.053(3) 0.037(2) 0.009(2) -0.004(2) -0.005(2)
O2 0.096(4) 0.054(3) 0.053(3) 0.014(3) 0.033(3) 0.004(2)
O3 0.062(3) 0.043(2) 0.048(3) 0.006(2) 0.021(2) 0.009(2)
O4 0.109(4) 0.043(3) 0.062(3) -0.005(3) 0.027(3) 0.014(2)
O5 0.070(3) 0.048(3) 0.044(3) 0.015(2) 0.003(2) 0.008(2)
O6 0.060(3) 0.096(4) 0.066(3) 0.024(3) -0.019(2) 0.001(3)
O7 0.034(2) 0.056(3) 0.044(2) 0.006(2) -0.000(2) 0.005(2)
O8 0.052(3) 0.055(3) 0.048(3) 0.010(2) 0.015(2) 0.022(2)
O9 0.049(2) 0.052(3) 0.036(2) -0.004(2) 0.009(2) 0.003(2)
O10 0.036(2) 0.039(2) 0.035(2) 0.003(2) 0.004(2) 0.001(2)
O11 0.032(2) 0.037(2) 0.039(2) 0.001(2) 0.010(2) 0.003(2)
O12 0.027(2) 0.036(2) 0.054(3) 0.000(2) 0.001(2) 0.003(2)
N1 0.051(3) 0.041(3) 0.055(3) 0.010(2) 0.013(2) 0.013(2)
C1 0.060(4) 0.055(4) 0.045(4) 0.016(3) 0.031(3) 0.005(3)
C2 0.044(4) 0.055(4) 0.060(4) 0.007(3) 0.024(3) -0.009(3)
C3 0.051(4) 0.048(4) 0.046(4) 0.021(3) 0.010(3) -0.004(3)
C4 0.055(4) 0.041(4) 0.049(4) 0.010(3) 0.017(3) -0.004(3)
C5 0.054(4) 0.057(4) 0.039(4) 0.016(3) 0.016(3) -0.007(3)
C6 0.134(8) 0.068(5) 0.074(6) 0.026(5) 0.064(5) 0.019(4)
C7 0.049(4) 0.095(6) 0.116(7) -0.005(4) 0.039(4) -0.009(5)
C8 0.079(5) 0.078(5) 0.067(5) 0.038(4) 0.007(4) 0.002(4)
C9 0.088(6) 0.046(4) 0.093(6) -0.001(4) 0.026(5) -0.015(4)
C10 0.086(6) 0.090(6) 0.052(5) 0.024(5) -0.001(4) -0.023(4)
C11 0.046(4) 0.031(3) 0.068(5) -0.007(3) 0.016(3) -0.002(3)
C12 0.050(4) 0.045(4) 0.041(4) -0.011(3) 0.002(3) 0.001(3)
C13 0.036(3) 0.045(4) 0.061(4) -0.008(3) 0.008(3) -0.004(3)
C14 0.074(5) 0.044(4) 0.045(4) -0.025(3) 0.021(3) 0.002(3)
C15 0.052(4) 0.033(3) 0.068(5) -0.014(3) -0.020(3) 0.014(3)
C16 0.082(6) 0.062(5) 0.18(1) -0.001(4) 0.070(7) -0.029(6)
C17 0.121(7) 0.075(6) 0.052(5) -0.032(5) -0.010(5) -0.000(4)
C18 0.044(4) 0.085(6) 0.165(9) -0.003(4) 0.008(5) -0.020(6)
C19 0.21(1) 0.090(7) 0.069(6) -0.055(7) 0.085(7) -0.009(5)
C20 0.115(7) 0.068(6) 0.125(8) -0.017(5) -0.047(6) 0.043(5)
C21 0.032(3) 0.079(5) 0.040(4) -0.011(3) 0.008(3) 0.001(3)
C22 0.030(3) 0.047(4) 0.108(7) -0.003(3) 0.019(4) -0.002(4)
C23 0.034(4) 0.089(6) 0.073(5) -0.005(4) -0.005(3) 0.037(5)
C24 0.046(4) 0.070(5) 0.054(5) -0.019(4) 0.002(3) -0.007(4)
C25 0.033(3) 0.045(4) 0.065(5) -0.003(3) 0.010(3) 0.007(3)
C26 0.069(6) 0.20(1) 0.068(6) -0.036(6) 0.029(4) -0.007(6)
C27 0.052(5) 0.065(6) 0.30(2) -0.004(4) 0.064(7) -0.058(8)
C28 0.056(5) 0.24(1) 0.19(1) 0.005(7) -0.024(6) 0.16(1)
C29 0.109(8) 0.17(1) 0.097(8) -0.060(7) 0.002(6) -0.059(7)
C30 0.074(6) 0.064(5) 0.18(1) 0.001(4) 0.035(6) 0.038(6)
C31 0.049(4) 0.039(3) 0.044(4) 0.003(3) -0.001(3) 0.001(3)
C32 0.068(5) 0.060(4) 0.041(4) -0.009(3) 0.005(3) 0.007(3)
C33 0.088(6) 0.073(5) 0.042(4) -0.010(4) -0.004(4) 0.005(4)
C34 0.079(6) 0.068(5) 0.066(6) 0.001(4) -0.019(4) 0.015(4)
C35 0.058(5) 0.072(5) 0.082(6) 0.004(4) -0.010(4) 0.006(4)
C36 0.063(4) 0.061(4) 0.048(4) 0.007(4) -0.002(3) -0.006(3)
C37 0.045(4) 0.043(4) 0.044(4) 0.006(3) 0.007(3) 0.005(3)
C38 0.050(4) 0.044(4) 0.100(6) 0.007(3) 0.005(4) 0.011(4)
C39 0.067(5) 0.048(5) 0.119(7) -0.005(4) 0.012(5) 0.006(4)
C40 0.097(6) 0.037(4) 0.089(6) 0.012(4) 0.036(5) 0.008(4)
C41 0.081(6) 0.057(5) 0.102(7) 0.030(4) 0.028(5) 0.011(4)
C42 0.057(4) 0.050(4) 0.092(6) 0.011(3) 0.024(4) 0.009(4)
C43 0.042(3) 0.050(4) 0.035(3) 0.010(3) 0.005(3) -0.001(3)
C44 0.053(4) 0.050(4) 0.054(4) 0.001(3) 0.007(3) 0.000(3)
C45 0.091(6) 0.071(5) 0.041(4) 0.005(4) 0.005(4) -0.006(4)
C46 0.114(7) 0.076(6) 0.067(6) 0.010(5) 0.032(5) 0.020(5)
C47 0.088(6) 0.056(5) 0.069(5) -0.004(4) 0.021(4) 0.010(4)
C48 0.059(4) 0.046(4) 0.048(4) -0.003(3) 0.009(3) 0.002(3)
C49 0.039(3) 0.032(3) 0.044(4) -0.002(2) 0.008(3) 0.002(3)
C50 0.064(4) 0.051(4) 0.046(4) -0.009(3) 0.005(3) 0.008(3)
C51 0.062(5) 0.067(5) 0.070(5) -0.016(4) -0.002(4) 0.001(4)
C52 0.064(5) 0.056(5) 0.087(6) -0.008(4) 0.020(4) 0.017(4)
C53 0.062(5) 0.079(5) 0.085(6) -0.008(4) 0.001(4) 0.050(5)
C54 0.049(4) 0.063(4) 0.064(5) -0.004(3) -0.000(3) 0.029(4)
C55 0.051(4) 0.035(3) 0.063(5) 0.001(3) -0.005(3) 0.011(3)
C56 0.080(5) 0.055(5) 0.067(5) 0.009(4) -0.017(4) -0.003(4)
C57 0.115(7) 0.054(5) 0.080(6) -0.002(5) -0.032(5) -0.002(4)
C58 0.109(8) 0.041(5) 0.116(8) -0.028(5) -0.059(6) 0.029(5)
C59 0.053(5) 0.072(6) 0.142(9) -0.009(4) -0.028(5) 0.033(6)
C60 0.057(5) 0.071(5) 0.082(6) 0.004(4) -0.005(4) 0.013(4)
C61 0.040(3) 0.050(4) 0.049(4) 0.006(3) 0.011(3) 0.011(3)
C62 0.069(4) 0.047(4) 0.065(5) 0.018(3) 0.027(4) 0.014(3)
C63 0.084(5) 0.065(5) 0.079(6) 0.019(4) 0.038(4) 0.004(4)
C64 0.069(5) 0.101(7) 0.064(5) 0.009(5) 0.027(4) -0.002(5)
C65 0.071(5) 0.081(6) 0.062(5) -0.011(4) 0.019(4) 0.025(4)
C66 0.057(4) 0.052(4) 0.052(4) -0.000(3) 0.011(3) 0.008(3)
C67 0.37(2) 0.12(1) 0.18(2) 0.07(1) 0.08(2) 0.06(1)

loop_
_atom_type_symbol
_atom_type_description
_atom_type_scat_dispersion_real
_atom_type_scat_dispersion_imag
_atom_type_scat_source
C C 0.006 0.003
;
International Tables for Crystallography
(1992, Vol. C, Tables 4.2.6.8 and 6.1.1.4)
;
H H 0.000 0.000
;
International Tables for Crystallography
(1992, Vol. C, Table 6.1.1.4)
;
Cl Cl 0.174 0.200
;
International Tables for Crystallography
(1992, Vol. C, Tables 4.2.6.8 and 6.1.1.4)
;
N N 0.011 0.006
;
International Tables for Crystallography
(1992, Vol. C, Tables 4.2.6.8 and 6.1.1.4)
;
O O 0.017 0.010
;
International Tables for Crystallography
(1992, Vol. C, Tables 4.2.6.8 and 6.1.1.4)
;
P P 0.125 0.123
;
International Tables for Crystallography
(1992, Vol. C, Tables 4.2.6.8 and 6.1.1.4)
;
Ti Ti 0.300 0.529
;
International Tables for Crystallography
(1992, Vol. C, Tables 4.2.6.8 and 6.1.1.4)
;

loop_
_geom_angle_atom_site_label_1
_geom_angle_site_symmetry_1
_geom_angle_atom_site_label_2
_geom_angle_site_symmetry_2
_geom_angle_atom_site_label_3
_geom_angle_site_symmetry_3
_geom_angle
_geom_angle_publ_flag
Ti2 . Ti1 . O7 . 80.93(12) yes
Ti2 . Ti1 . O9 . 105.89(12) yes
O7 . Ti1 . O9 . 79.84(17) yes
Ti2 . Ti1 . O10 . 75.41(13) yes
O7 . Ti1 . O10 . 146.62(16) yes
O9 . Ti1 . O10 . 84.34(18) yes
Ti2 . Ti1 . O11 . 27.9(1) yes
O7 . Ti1 . O11 . 80.68(16) yes
O9 . Ti1 . O11 . 132.38(16) yes
O10 . Ti1 . O11 . 88.83(17) yes
Ti2 . Ti1 . C1 . 112.10(16) yes
O7 . Ti1 . C1 . 114.2(2) yes
O9 . Ti1 . C1 . 141.0(2) yes
O10 . Ti1 . C1 . 96.6(2) yes
O11 . Ti1 . C1 . 86.6(2) yes
Ti2 . Ti1 . C2 . 120.03(17) yes
O7 . Ti1 . C2 . 81.4(2) yes
O9 . Ti1 . C2 . 126.3(2) yes
O10 . Ti1 . C2 . 131.0(2) yes
O11 . Ti1 . C2 . 92.7(2) yes
Ti2 . Ti1 . C3 . 150.56(17) yes
O7 . Ti1 . C3 . 80.16(19) yes
O9 . Ti1 . C3 . 92.7(2) yes
O10 . Ti1 . C3 . 130.08(19) yes
O11 . Ti1 . C3 . 125.8(2) yes
Ti2 . Ti1 . C4 . 166.33(16) yes
O7 . Ti1 . C4 . 110.5(2) yes
O9 . Ti1 . C4 . 84.06(19) yes
O10 . Ti1 . C4 . 96.7(2) yes
O11 . Ti1 . C4 . 143.56(19) yes
Ti2 . Ti1 . C5 . 132.42(16) yes
O7 . Ti1 . C5 . 135.16(19) yes
O9 . Ti1 . C5 . 109.9(2) yes
O10 . Ti1 . C5 . 77.94(19) yes
O11 . Ti1 . C5 . 114.6(2) yes
C1 . Ti1 . C2 . 34.8(2) yes
C1 . Ti1 . C3 . 57.2(2) yes
C2 . Ti1 . C3 . 34.4(2) yes
C1 . Ti1 . C4 . 57.0(2) yes
C2 . Ti1 . C4 . 56.9(2) yes
C3 . Ti1 . C4 . 33.7(2) yes
C1 . Ti1 . C5 . 34.3(2) yes
C2 . Ti1 . C5 . 57.1(2) yes
C3 . Ti1 . C5 . 56.3(2) yes
C4 . Ti1 . C5 . 33.9(2) yes
Ti1 . Ti2 . Ti3 . 65.19(6) yes
Ti1 . Ti2 . O8 . 77.20(14) yes
Ti3 . Ti2 . O8 . 96.47(14) yes
Ti1 . Ti2 . O11 . 29.44(11) yes
Ti3 . Ti2 . O11 . 78.55(14) yes
O8 . Ti2 . O11 . 101.39(17) yes
Ti1 . Ti2 . O12 . 92.56(14) yes
Ti3 . Ti2 . O12 . 27.55(12) yes
O8 . Ti2 . O12 . 100.54(18) yes
O11 . Ti2 . O12 . 104.35(18) yes
Ti1 . Ti2 . C11 . 169.83(17) yes
Ti3 . Ti2 . C11 . 124.77(17) yes
O8 . Ti2 . C11 . 98.4(2) yes
O11 . Ti2 . C11 . 147.26(18) yes
O12 . Ti2 . C11 . 97.3(2) yes
Ti1 . Ti2 . C12 . 136.06(16) yes
Ti3 . Ti2 . C12 . 158.43(16) yes
O8 . Ti2 . C12 . 87.1(2) yes
O11 . Ti2 . C12 . 121.7(2) yes
O12 . Ti2 . C12 . 130.9(2) yes
Ti1 . Ti2 . C13 . 115.36(16) yes
Ti3 . Ti2 . C13 . 153.11(17) yes
O8 . Ti2 . C13 . 110.0(2) yes
O11 . Ti2 . C13 . 91.40(19) yes
O12 . Ti2 . C13 . 142.0(2) yes
Ti1 . Ti2 . C14 . 121.34(18) yes
Ti3 . Ti2 . C14 . 119.56(18) yes
O8 . Ti2 . C14 . 143.5(2) yes
O11 . Ti2 . C14 . 91.9(2) yes
O12 . Ti2 . C14 . 108.9(2) yes
Ti1 . Ti2 . C15 . 150.05(19) yes
Ti3 . Ti2 . C15 . 107.11(16) yes
O8 . Ti2 . C15 . 132.6(2) yes
O11 . Ti2 . C15 . 123.0(2) yes
O12 . Ti2 . C15 . 85.0(2) yes
C11 . Ti2 . C12 . 33.9(2) yes
C11 . Ti2 . C13 . 57.2(2) yes
C12 . Ti2 . C13 . 34.3(2) yes
C11 . Ti2 . C14 . 57.5(2) yes
C12 . Ti2 . C14 . 57.3(2) yes
C13 . Ti2 . C14 . 35.1(2) yes
C11 . Ti2 . C15 . 34.7(2) yes
C12 . Ti2 . C15 . 57.1(2) yes
C13 . Ti2 . C15 . 57.8(2) yes
C14 . Ti2 . C15 . 34.8(2) yes
Ti2 . Ti3 . Cl1 . 104.20(8) yes
Ti2 . Ti3 . O10 . 76.60(13) yes
Cl1 . Ti3 . O10 . 105.87(14) yes
Ti2 . Ti3 . O12 . 27.36(11) yes
Cl1 . Ti3 . O12 . 101.93(15) yes
O10 . Ti3 . O12 . 103.40(17) yes
Ti2 . Ti3 . C21 . 104.82(17) yes
Cl1 . Ti3 . C21 . 143.22(17) yes
O10 . Ti3 . C21 . 102.5(2) yes
O12 . Ti3 . C21 . 93.7(2) yes
Ti2 . Ti3 . C22 . 109.1(2) yes
Cl1 . Ti3 . C22 . 113.1(2) yes
O10 . Ti3 . C22 . 137.1(2) yes
O12 . Ti3 . C22 . 85.7(2) yes
C21 . Ti3 . C22 . 34.7(2) yes
Ti2 . Ti3 . C23 . 138.6(2) yes
Cl1 . Ti3 . C23 . 86.55(19) yes
O10 . Ti3 . C23 . 139.5(2) yes
O12 . Ti3 . C23 . 111.6(3) yes
C21 . Ti3 . C23 . 56.7(2) yes
Ti2 . Ti3 . C24 . 161.67(17) yes
Cl1 . Ti3 . C24 . 92.70(19) yes
O10 . Ti3 . C24 . 105.9(2) yes
O12 . Ti3 . C24 . 142.1(2) yes
C21 . Ti3 . C24 . 56.8(2) yes
Ti2 . Ti3 . C25 . 130.78(17) yes
Cl1 . Ti3 . C25 . 124.93(18) yes
O10 . Ti3 . C25 . 86.5(2) yes
O12 . Ti3 . C25 . 127.6(2) yes
C21 . Ti3 . C25 . 34.6(2) yes
C22 . Ti3 . C23 . 33.5(2) yes
C22 . Ti3 . C24 . 56.4(2) yes
C23 . Ti3 . C24 . 34.0(2) yes
C22 . Ti3 . C25 . 56.9(2) yes
C23 . Ti3 . C25 . 56.2(2) yes
C24 . Ti3 . C25 . 33.6(2) yes
O1 . P1 . O5 . 99.3(2) yes
O1 . P1 . O6 . 109.2(3) yes
O5 . P1 . O6 . 110.9(3) yes
O1 . P1 . O7 . 107.7(2) yes
O5 . P1 . O7 . 106.5(2) yes
O6 . P1 . O7 . 121.0(3) yes
O1 . P2 . O2 . 110.9(3) yes
O1 . P2 . O3 . 102.9(2) yes
O2 . P2 . O3 . 110.9(2) yes
O1 . P2 . O8 . 107.5(2) yes
O2 . P2 . O8 . 117.1(3) yes
O3 . P2 . O8 . 106.6(2) yes
O3 . P3 . O4 . 109.6(3) yes
O3 . P3 . O5 . 99.9(2) yes
O4 . P3 . O5 . 111.4(3) yes
O3 . P3 . O9 . 107.4(2) yes
O4 . P3 . O9 . 119.3(3) yes
O5 . P3 . O9 . 107.4(2) yes
N1 . P4 . C31 . 113.1(3) yes
N1 . P4 . C37 . 107.4(3) yes
C31 . P4 . C37 . 106.2(3) yes
N1 . P4 . C43 . 113.2(3) yes
C31 . P4 . C43 . 108.6(3) yes
C37 . P4 . C43 . 108.0(3) yes
N1 . P5 . C49 . 114.6(3) yes
N1 . P5 . C55 . 111.4(3) yes
C49 . P5 . C55 . 107.5(3) yes
N1 . P5 . C61 . 108.7(3) yes
C49 . P5 . C61 . 107.7(3) yes
C55 . P5 . C61 . 106.5(3) yes
P1 . O1 . P2 . 125.3(3) yes
P2 . O3 . P3 . 130.5(3) yes
P1 . O5 . P3 . 120.0(3) yes
Ti1 . O7 . P1 . 143.3(2) yes
Ti2 . O8 . P2 . 162.7(3) yes
Ti1 . O9 . P3 . 140.8(2) yes
Ti1 . O10 . Ti3 . 141.8(2) yes
Ti1 . O11 . Ti2 . 122.68(19) yes
Ti2 . O12 . Ti3 . 125.1(2) yes
P4 . N1 . P5 . 140.8(3) yes
Ti1 . C1 . C2 . 72.4(3) yes
Ti1 . C1 . C5 . 74.6(3) yes
C2 . C1 . C5 . 107.6(6) yes
Ti1 . C1 . C6 . 120.5(4) yes
C2 . C1 . C6 . 126.0(7) yes
C5 . C1 . C6 . 126.3(7) yes
Ti1 . C2 . C1 . 72.8(3) yes
Ti1 . C2 . C3 . 74.4(3) yes
C1 . C2 . C3 . 107.7(6) yes
Ti1 . C2 . C7 . 119.9(4) yes
C1 . C2 . C7 . 126.4(7) yes
C3 . C2 . C7 . 125.8(7) yes
Ti1 . C3 . C2 . 71.2(3) yes
Ti1 . C3 . C4 . 73.3(3) yes
C2 . C3 . C4 . 108.2(6) yes
Ti1 . C3 . C8 . 122.5(4) yes
C2 . C3 . C8 . 125.7(6) yes
C4 . C3 . C8 . 126.1(6) yes
Ti1 . C4 . C3 . 73.0(3) yes
Ti1 . C4 . C5 . 73.3(3) yes
C3 . C4 . C5 . 108.4(6) yes
Ti1 . C4 . C9 . 121.9(4) yes
C3 . C4 . C9 . 126.5(6) yes
C5 . C4 . C9 . 125.0(6) yes
Ti1 . C5 . C1 . 71.0(3) yes
Ti1 . C5 . C4 . 72.8(3) yes
C1 . C5 . C4 . 107.9(6) yes
Ti1 . C5 . C10 . 124.2(4) yes
C1 . C5 . C10 . 127.1(6) yes
C4 . C5 . C10 . 124.9(6) yes
C1 . C6 . H1 . 109.2(9) no
C1 . C6 . H2 . 110.2(9) no
H1 . C6 . H2 . 109.5(1) no
C1 . C6 . H3 . 109.0(9) no
H1 . C6 . H3 . 109.5(1) no
H2 . C6 . H3 . 109.5(1) no
C2 . C7 . H4 . 109.5(9) no
C2 . C7 . H5 . 109.8(9) no
H4 . C7 . H5 . 109.5(1) no
C2 . C7 . H6 . 109.2(9) no
H4 . C7 . H6 . 109.5(1) no
H5 . C7 . H6 . 109.5(1) no
C3 . C8 . H7 . 109.0(8) no
C3 . C8 . H8 . 110.0(8) no
H7 . C8 . H8 . 109.5(9) no
C3 . C8 . H9 . 109.4(8) no
H7 . C8 . H9 . 109.5(9) no
H8 . C8 . H9 . 109.5(9) no
C4 . C9 . H10 . 109.3(8) no
C4 . C9 . H11 . 109.7(8) no
H10 . C9 . H11 . 109.5(9) no
C4 . C9 . H12 . 109.4(8) no
H10 . C9 . H12 . 109.5(9) no
H11 . C9 . H12 . 109.5(9) no
C5 . C10 . H13 . 109.6(8) no
C5 . C10 . H14 . 109.5(8) no
H13 . C10 . H14 . 109.5(9) no
C5 . C10 . H15 . 109.3(8) no
H13 . C10 . H15 . 109.5(9) no
H14 . C10 . H15 . 109.5(9) no
Ti2 . C11 . C12 . 73.3(3) yes
Ti2 . C11 . C15 . 71.3(3) yes
C12 . C11 . C15 . 107.9(6) yes
Ti2 . C11 . C16 . 119.5(4) yes
C12 . C11 . C16 . 125.2(7) yes
C15 . C11 . C16 . 126.9(7) yes
Ti2 . C12 . C11 . 72.8(3) yes
Ti2 . C12 . C13 . 71.9(3) yes
C11 . C12 . C13 . 109.0(6) yes
Ti2 . C12 . C17 . 124.7(4) yes
C11 . C12 . C17 . 125.3(6) yes
C13 . C12 . C17 . 125.6(6) yes
Ti2 . C13 . C12 . 73.7(3) yes
Ti2 . C13 . C14 . 71.1(3) yes
C12 . C13 . C14 . 107.0(5) yes
Ti2 . C13 . C18 . 121.4(5) yes
C12 . C13 . C18 . 127.3(7) yes
C14 . C13 . C18 . 125.7(7) yes
Ti2 . C14 . C13 . 73.8(3) yes
Ti2 . C14 . C15 . 73.2(3) yes
C13 . C14 . C15 . 108.2(6) yes
Ti2 . C14 . C19 . 119.5(5) yes
C13 . C14 . C19 . 125.5(7) yes
C15 . C14 . C19 . 126.3(8) yes
Ti2 . C15 . C11 . 74.1(3) yes
Ti2 . C15 . C14 . 72.0(3) yes
C11 . C15 . C14 . 107.9(6) yes
Ti2 . C15 . C20 . 121.1(4) yes
C11 . C15 . C20 . 125.9(7) yes
C14 . C15 . C20 . 126.2(7) yes
C11 . C16 . H16 . 109.4(9) no
C11 . C16 . H17 . 109.4(9) no
H16 . C16 . H17 . 109.5(1) no
C11 . C16 . H18 . 109.6(9) no
H16 . C16 . H18 . 109.5(1) no
H17 . C16 . H18 . 109.5(1) no
C12 . C17 . H19 . 109.7(8) no
C12 . C17 . H20 . 108.9(8) no
H19 . C17 . H20 . 109.5(1) no
C12 . C17 . H21 . 109.8(8) no
H19 . C17 . H21 . 109.5(1) no
H20 . C17 . H21 . 109.5(1) no
C13 . C18 . H22 . 109.1(9) no
C13 . C18 . H23 . 109.4(9) no
H22 . C18 . H23 . 109.5(1) no
C13 . C18 . H24 . 109.9(9) no
H22 . C18 . H24 . 109.5(1) no
H23 . C18 . H24 . 109.5(1) no
C14 . C19 . H25 . 109.4(1) no
C14 . C19 . H26 . 109.4(1) no
H25 . C19 . H26 . 109.5(1) no
C14 . C19 . H27 . 109.6(1) no
H25 . C19 . H27 . 109.5(1) no
H26 . C19 . H27 . 109.5(1) no
C15 . C20 . H28 . 109.4(9) no
C15 . C20 . H29 . 110.0(9) no
H28 . C20 . H29 . 109.5(1) no
C15 . C20 . H30 . 109.0(9) no
H28 . C20 . H30 . 109.5(1) no
H29 . C20 . H30 . 109.5(1) no
Ti3 . C21 . C22 . 74.6(4) yes
Ti3 . C21 . C25 . 73.7(3) yes
C22 . C21 . C25 . 107.5(6) yes
Ti3 . C21 . C26 . 120.6(4) yes
C22 . C21 . C26 . 125.9(7) yes
C25 . C21 . C26 . 126.5(7) yes
Ti3 . C22 . C21 . 70.7(3) yes
Ti3 . C22 . C23 . 74.1(4) yes
C21 . C22 . C23 . 107.6(6) yes
Ti3 . C22 . C27 . 120.8(4) yes
C21 . C22 . C27 . 125.4(8) yes
C23 . C22 . C27 . 127.0(8) yes
Ti3 . C23 . C22 . 72.3(4) yes
Ti3 . C23 . C24 . 72.1(4) yes
C22 . C23 . C24 . 108.2(6) yes
Ti3 . C23 . C28 . 124.9(5) yes
C22 . C23 . C28 . 125.0(9) yes
C24 . C23 . C28 . 126.6(9) yes
Ti3 . C24 . C23 . 74.0(4) yes
Ti3 . C24 . C25 . 72.2(3) yes
C23 . C24 . C25 . 108.2(6) yes
Ti3 . C24 . C29 . 122.4(5) yes
C23 . C24 . C29 . 125.3(8) yes
C25 . C24 . C29 . 126.4(8) yes
Ti3 . C25 . C21 . 71.7(3) yes
Ti3 . C25 . C24 . 74.1(4) yes
C21 . C25 . C24 . 108.5(6) yes
Ti3 . C25 . C30 . 121.1(4) yes
C21 . C25 . C30 . 125.8(7) yes
C24 . C25 . C30 . 125.7(7) yes
C21 . C26 . H31 . 109.5(1) no
C21 . C26 . H32 . 108.9(1) no
H31 . C26 . H32 . 109.5(1) no
C21 . C26 . H33 . 110.0(1) no
H31 . C26 . H33 . 109.5(1) no
H32 . C26 . H33 . 109.5(1) no
C22 . C27 . H34 . 109.6(1) no
C22 . C27 . H35 . 109.6(1) no
H34 . C27 . H35 . 109.5(1) no
C22 . C27 . H36 . 109.2(1) no
H34 . C27 . H36 . 109.5(1) no
H35 . C27 . H36 . 109.5(1) no
C23 . C28 . H37 . 107.8(1) no
C23 . C28 . H38 . 110.0(1) no
H37 . C28 . H38 . 109.5(1) no
C23 . C28 . H39 . 110.6(1) no
H37 . C28 . H39 . 109.5(1) no
H38 . C28 . H39 . 109.5(1) no
C24 . C29 . H40 . 110.2(1) no
C24 . C29 . H41 . 109.3(1) no
H40 . C29 . H41 . 109.5(1) no
C24 . C29 . H42 . 108.9(1) no
H40 . C29 . H42 . 109.5(1) no
H41 . C29 . H42 . 109.5(1) no
C25 . C30 . H43 . 109.3(9) no
C25 . C30 . H44 . 109.4(9) no
H43 . C30 . H44 . 109.5(1) no
C25 . C30 . H45 . 109.7(9) no
H43 . C30 . H45 . 109.5(1) no
H44 . C30 . H45 . 109.5(1) no
P4 . C31 . C32 . 119.0(5) yes
P4 . C31 . C36 . 122.2(5) yes
C32 . C31 . C36 . 118.5(6) yes
C31 . C32 . C33 . 120.6(7) yes
C31 . C32 . H46 . 119.0(8) no
C33 . C32 . H46 . 120.4(8) no
C32 . C33 . C34 . 120.3(7) yes
C32 . C33 . H47 . 119.9(9) no
C34 . C33 . H47 . 119.7(9) no
C33 . C34 . C35 . 120.5(7) yes
C33 . C34 . H48 . 120.0(1) no
C35 . C34 . H48 . 119.5(1) no
C34 . C35 . C36 . 120.4(7) yes
C34 . C35 . H49 . 120.0(9) no
C36 . C35 . H49 . 119.6(9) no
C31 . C36 . C35 . 119.7(7) yes
C31 . C36 . H50 . 119.6(8) no
C35 . C36 . H50 . 120.7(8) no
P4 . C37 . C38 . 120.6(5) yes
P4 . C37 . C42 . 120.8(5) yes
C38 . C37 . C42 . 118.6(6) yes
C37 . C38 . C39 . 121.0(6) yes
C37 . C38 . H51 . 119.0(8) no
C39 . C38 . H51 . 120.0(9) no
C38 . C39 . C40 . 118.8(7) yes
C38 . C39 . H52 . 120.5(9) no
C40 . C39 . H52 . 120.7(9) no
C39 . C40 . C41 . 121.4(7) yes
C39 . C40 . H53 . 119.4(9) no
C41 . C40 . H53 . 119.3(9) no
C40 . C41 . C42 . 120.2(7) yes
C40 . C41 . H54 . 119.9(1) no
C42 . C41 . H54 . 119.9(9) no
C37 . C42 . C41 . 120.0(7) yes
C37 . C42 . H55 . 119.6(8) no
C41 . C42 . H55 . 120.3(9) no
P4 . C43 . C44 . 118.9(5) yes
P4 . C43 . C48 . 120.9(5) yes
C44 . C43 . C48 . 119.6(6) yes
C43 . C44 . C45 . 119.2(6) yes
C43 . C44 . H56 . 119.7(8) no
C45 . C44 . H56 . 121.1(8) no
C44 . C45 . C46 . 120.6(7) yes
C44 . C45 . H57 . 119.6(9) no
C46 . C45 . H57 . 119.7(9) no
C45 . C46 . C47 . 120.4(7) yes
C45 . C46 . H58 . 119.8(1) no
C47 . C46 . H58 . 119.8(1) no
C46 . C47 . C48 . 119.9(7) yes
C46 . C47 . H59 . 120.1(1) no
C48 . C47 . H59 . 119.9(9) no
C43 . C48 . C47 . 120.2(6) yes
C43 . C48 . H60 . 119.2(7) no
C47 . C48 . H60 . 120.6(8) no
P5 . C49 . C50 . 118.5(5) yes
P5 . C49 . C54 . 123.2(5) yes
C50 . C49 . C54 . 118.2(5) yes
C49 . C50 . C51 . 120.5(6) yes
C49 . C50 . H61 . 119.3(7) no
C51 . C50 . H61 . 120.2(8) no
C50 . C51 . C52 . 120.1(7) yes
C50 . C51 . H62 . 120.1(9) no
C52 . C51 . H62 . 119.9(9) no
C51 . C52 . C53 . 120.1(7) yes
C51 . C52 . H63 . 119.9(9) no
C53 . C52 . H63 . 120.0(9) no
C52 . C53 . C54 . 120.4(7) yes
C52 . C53 . H64 . 119.9(9) no
C54 . C53 . H64 . 119.7(9) no
C49 . C54 . C53 . 120.7(6) yes
C49 . C54 . H65 . 119.0(8) no
C53 . C54 . H65 . 120.3(8) no
P5 . C55 . C56 . 118.9(5) yes
P5 . C55 . C60 . 122.0(6) yes
C56 . C55 . C60 . 119.0(6) yes
C55 . C56 . C57 . 120.4(8) yes
C55 . C56 . H66 . 119.4(9) no
C57 . C56 . H66 . 120.3(9) no
C56 . C57 . C58 . 120.2(9) yes
C56 . C57 . H67 . 120.5(1) no
C58 . C57 . H67 . 119.4(1) no
C57 . C58 . C59 . 120.0(8) yes
C57 . C58 . H68 . 120.1(1) no
C59 . C58 . H68 . 119.8(1) no
C58 . C59 . C60 . 120.7(9) yes
C58 . C59 . H69 . 119.1(1) no
C60 . C59 . H69 . 120.2(1) no
C55 . C60 . C59 . 119.7(8) yes
C55 . C60 . H70 . 119.7(9) no
C59 . C60 . H70 . 120.5(1) no
P5 . C61 . C62 . 120.9(5) yes
P5 . C61 . C66 . 119.4(5) yes
C62 . C61 . C66 . 119.6(6) yes
C61 . C62 . C63 . 120.1(6) yes
C61 . C62 . H71 . 119.1(8) no
C63 . C62 . H71 . 120.8(8) no
C62 . C63 . C64 . 120.2(7) yes
C62 . C63 . H72 . 119.7(9) no
C64 . C63 . H72 . 120.1(9) no
C63 . C64 . C65 . 120.5(7) yes
C63 . C64 . H73 . 119.9(1) no
C65 . C64 . H73 . 119.6(1) no
C64 . C65 . C66 . 120.1(7) yes
C64 . C65 . H74 . 119.7(9) no
C66 . C65 . H74 . 120.3(9) no
C61 . C66 . C65 . 119.5(6) yes
C61 . C66 . H75 . 119.9(8) no
C65 . C66 . H75 . 120.6(8) no
Cl2 . C67 . H76 . 104.0(2) no
Cl2 . C67 . H77 . 111.8(2) no
H76 . C67 . H77 . 109.5(2) no

loop_
_geom_bond_atom_site_label_1
_geom_bond_site_symmetry_1
_geom_bond_atom_site_label_2
_geom_bond_site_symmetry_2
_geom_bond_distance
_geom_bond_publ_flag
Ti1 . Ti2 . 3.2238(18) yes
Ti1 . O7 . 2.103(4) yes
Ti1 . O9 . 2.025(4) yes
Ti1 . O10 . 1.910(4) yes
Ti1 . O11 . 1.882(4) yes
Ti1 . C1 . 2.367(6) yes
Ti1 . C2 . 2.362(6) yes
Ti1 . C3 . 2.404(6) yes
Ti1 . C4 . 2.408(6) yes
Ti1 . C5 . 2.414(6) yes
Ti2 . Ti3 . 3.234(3) yes
Ti2 . O8 . 1.926(4) yes
Ti2 . O11 . 1.791(4) yes
Ti2 . O12 . 1.816(4) yes
Ti2 . C11 . 2.380(6) yes
Ti2 . C12 . 2.386(6) yes
Ti2 . C13 . 2.363(6) yes
Ti2 . C14 . 2.328(6) yes
Ti2 . C15 . 2.343(6) yes
Ti3 . Cl1 . 2.319(2) yes
Ti3 . O10 . 1.771(4) yes
Ti3 . O12 . 1.828(4) yes
Ti3 . C21 . 2.339(6) yes
Ti3 . C22 . 2.390(6) yes
Ti3 . C23 . 2.412(7) yes
Ti3 . C24 . 2.388(6) yes
Ti3 . C25 . 2.364(6) yes
Cl2 . C67 . 2.00(2) yes
P1 . O1 . 1.627(4) yes
P1 . O5 . 1.614(5) yes
P1 . O6 . 1.451(5) yes
P1 . O7 . 1.492(4) yes
P2 . O1 . 1.593(4) yes
P2 . O2 . 1.457(4) yes
P2 . O3 . 1.600(4) yes
P2 . O8 . 1.507(4) yes
P3 . O3 . 1.619(4) yes
P3 . O4 . 1.455(4) yes
P3 . O5 . 1.612(5) yes
P3 . O9 . 1.505(4) yes
P4 . N1 . 1.582(5) yes
P4 . C31 . 1.794(6) yes
P4 . C37 . 1.796(6) yes
P4 . C43 . 1.808(6) yes
P5 . N1 . 1.582(5) yes
P5 . C49 . 1.793(5) yes
P5 . C55 . 1.804(6) yes
P5 . C61 . 1.793(6) yes
C1 . C2 . 1.416(9) yes
C1 . C5 . 1.412(9) yes
C1 . C6 . 1.501(9) yes
C2 . C3 . 1.412(9) yes
C2 . C7 . 1.488(9) yes
C3 . C4 . 1.396(8) yes
C3 . C8 . 1.506(8) yes
C4 . C5 . 1.407(8) yes
C4 . C9 . 1.513(9) yes
C5 . C10 . 1.493(9) yes
C6 . H1 . 0.95(2) no
C6 . H2 . 0.95(2) no
C6 . H3 . 0.95(2) no
C7 . H4 . 0.95(2) no
C7 . H5 . 0.95(2) no
C7 . H6 . 0.95(2) no
C8 . H7 . 0.95(2) no
C8 . H8 . 0.95(2) no
C8 . H9 . 0.95(2) no
C9 . H10 . 0.95(2) no
C9 . H11 . 0.95(2) no
C9 . H12 . 0.95(2) no
C10 . H13 . 0.95(2) no
C10 . H14 . 0.95(2) no
C10 . H15 . 0.95(2) no
C11 . C12 . 1.388(8) yes
C11 . C15 . 1.407(9) yes
C11 . C16 . 1.513(9) yes
C12 . C13 . 1.401(8) yes
C12 . C17 . 1.499(9) yes
C13 . C14 . 1.413(9) yes
C13 . C18 . 1.499(9) yes
C14 . C15 . 1.396(9) yes
C14 . C19 . 1.499(9) yes
C15 . C20 . 1.510(9) yes
C16 . H16 . 0.95(2) no
C16 . H17 . 0.95(3) no
C16 . H18 . 0.95(2) no
C17 . H19 . 0.95(2) no
C17 . H20 . 0.95(2) no
C17 . H21 . 0.95(2) no
C18 . H22 . 0.95(2) no
C18 . H23 . 0.95(3) no
C18 . H24 . 0.95(2) no
C19 . H25 . 0.95(3) no
C19 . H26 . 0.95(2) no
C19 . H27 . 0.95(2) no
C20 . H28 . 0.95(3) no
C20 . H29 . 0.95(2) no
C20 . H30 . 0.95(2) no
C21 . C22 . 1.411(9) yes
C21 . C25 . 1.397(8) yes
C21 . C26 . 1.493(9) yes
C22 . C23 . 1.39(1) yes
C22 . C27 . 1.510(9) yes
C23 . C24 . 1.40(1) yes
C23 . C28 . 1.50(1) yes
C24 . C25 . 1.375(9) yes
C24 . C29 . 1.51(1) yes
C25 . C30 . 1.521(9) yes
C26 . H31 . 0.95(2) no
C26 . H32 . 0.95(2) no
C26 . H33 . 0.95(2) no
C27 . H34 . 0.95(1) no
C27 . H35 . 0.95(2) no
C27 . H36 . 0.95(2) no
C28 . H37 . 0.95(2) no
C28 . H38 . 0.95(2) no
C28 . H39 . 0.95(2) no
C29 . H40 . 0.95(2) no
C29 . H41 . 0.95(2) no
C29 . H42 . 0.95(2) no
C30 . H43 . 0.95(2) no
C30 . H44 . 0.95(2) no
C30 . H45 . 0.95(2) no
C31 . C32 . 1.395(8) yes
C31 . C36 . 1.389(8) yes
C32 . C33 . 1.378(9) yes
C32 . H46 . 0.95(1) no
C33 . C34 . 1.35(1) yes
C33 . H47 . 0.95(1) no
C34 . C35 . 1.37(1) yes
C34 . H48 . 0.95(2) no
C35 . C36 . 1.392(9) yes
C35 . H49 . 0.95(1) no
C36 . H50 . 0.95(1) no
C37 . C38 . 1.371(8) yes
C37 . C42 . 1.395(8) yes
C38 . C39 . 1.395(9) yes
C38 . H51 . 0.95(2) no
C39 . C40 . 1.367(9) yes
C39 . H52 . 0.95(2) no
C40 . C41 . 1.35(1) yes
C40 . H53 . 0.95(1) no
C41 . C42 . 1.379(9) yes
C41 . H54 . 0.95(2) no
C42 . H55 . 0.95(2) no
C43 . C44 . 1.381(8) yes
C43 . C48 . 1.396(8) yes
C44 . C45 . 1.381(9) yes
C44 . H56 . 0.95(2) no
C45 . C46 . 1.38(1) yes
C45 . H57 . 0.95(2) no
C46 . C47 . 1.36(1) yes
C46 . H58 . 0.95(2) no
C47 . C48 . 1.376(9) yes
C47 . H59 . 0.95(2) no
C48 . H60 . 0.95(2) no
C49 . C50 . 1.389(8) yes
C49 . C54 . 1.382(8) yes
C50 . C51 . 1.373(9) yes
C50 . H61 . 0.95(2) no
C51 . C52 . 1.360(9) yes
C51 . H62 . 0.95(2) no
C52 . C53 . 1.368(9) yes
C52 . H63 . 0.95(2) no
C53 . C54 . 1.363(9) yes
C53 . H64 . 0.95(2) no
C54 . H65 . 0.95(2) no
C55 . C56 . 1.372(9) yes
C55 . C60 . 1.389(9) yes
C56 . C57 . 1.38(1) yes
C56 . H66 . 0.95(2) no
C57 . C58 . 1.353(12) yes
C57 . H67 . 0.95(2) no
C58 . C59 . 1.370(12) yes
C58 . H68 . 0.95(2) no
C59 . C60 . 1.37(1) yes
C59 . H69 . 0.95(2) no
C60 . H70 . 0.95(2) no
C61 . C62 . 1.390(8) yes
C61 . C66 . 1.384(8) yes
C62 . C63 . 1.378(9) yes
C62 . H71 . 0.95(2) no
C63 . C64 . 1.37(1) yes
C63 . H72 . 0.95(2) no
C64 . C65 . 1.37(1) yes
C64 . H73 . 0.95(2) no
C65 . C66 . 1.394(9) yes
C65 . H74 . 0.95(2) no
C66 . H75 . 0.95(2) no
C67 . H76 . 0.95(3) no
C67 . H77 . 0.95(2) no

loop_
_geom_contact_atom_site_label_1
_geom_contact_site_symmetry_1
_geom_contact_atom_site_label_2
_geom_contact_site_symmetry_2
_geom_contact_distance
_geom_contact_publ_flag
Ti1 . Ti2 . 3.2238(18) yes
Ti1 . Ti3 . 3.478(3) yes
Ti1 . P1 . 3.418(2) yes
Ti1 . P3 . 3.330(2) yes
Ti1 . O7 . 2.103(4) yes
Ti1 . O8 . 3.369(4) yes
Ti1 . O9 . 2.025(4) yes
Ti1 . O10 . 1.910(4) yes
Ti1 . O11 . 1.882(4) yes
Ti1 . C1 . 2.367(6) yes
Ti1 . C2 . 2.362(6) yes
Ti1 . C3 . 2.404(6) yes
Ti1 . C4 . 2.408(6) yes
Ti1 . C5 . 2.414(6) yes
Ti1 . C6 . 3.386(7) yes
Ti1 . C7 . 3.361(7) yes
Ti1 . C8 . 3.455(7) yes
Ti1 . C9 . 3.455(7) yes
Ti1 . C10 . 3.480(7) yes
Ti1 . H3 . 3.3(2) no
Ti1 . H6 . 3.27(9) no
Ti1 . H7 . 3.4(2) no
Ti1 . H10 . 3.4(2) no
Ti1 . H13 . 3.4(3) no
Ti2 . Ti3 . 3.234(3) yes
Ti2 . P2 . 3.395(2) yes
Ti2 . O7 . 3.561(4) yes
Ti2 . O8 . 1.926(4) yes
Ti2 . O10 . 3.307(4) yes
Ti2 . O11 . 1.791(4) yes
Ti2 . O12 . 1.816(4) yes
Ti2 . C11 . 2.380(6) yes
Ti2 . C12 . 2.386(6) yes
Ti2 . C13 . 2.363(6) yes
Ti2 . C14 . 2.328(6) yes
Ti2 . C15 . 2.343(6) yes
Ti2 . C16 . 3.391(7) yes
Ti2 . C17 . 3.465(7) yes
Ti2 . C18 . 3.395(8) yes
Ti2 . C19 . 3.332(7) yes
Ti2 . C20 . 3.379(7) yes
Ti2 . H18 . 3.3(2) no
Ti2 . H21 . 3.4(2) no
Ti2 . H22 . 3.3(1) no
Ti2 . H25 . 3.2(2) no
Ti2 . H28 . 3.3(2) no
Ti3 . Cl1 . 2.319(2) yes
Ti3 . O10 . 1.771(4) yes
Ti3 . O11 . 3.371(5) yes
Ti3 . O12 . 1.828(4) yes
Ti3 . C21 . 2.339(6) yes
Ti3 . C22 . 2.390(6) yes
Ti3 . C23 . 2.412(7) yes
Ti3 . C24 . 2.388(6) yes
Ti3 . C25 . 2.364(6) yes
Ti3 . C26 . 3.354(8) yes
Ti3 . C27 . 3.419(7) yes
Ti3 . C28 . 3.495(8) yes
Ti3 . C29 . 3.445(8) yes
Ti3 . C30 . 3.408(8) yes
Ti3 . H13 . 3.4(2) no
Ti3 . H32 . 3.3(1) no
Ti3 . H35 . 3.4(2) no
Ti3 . H38 . 3.5(3) no
Ti3 . H41 . 3.4(3) no
Ti3 . H44 . 3.3(1) no
Cl1 . O10 . 3.280(4) yes
Cl1 . O12 . 3.236(4) yes
Cl1 . C23 . 3.244(7) yes
Cl1 . C24 . 3.406(7) yes
Cl1 . C28 . 3.38(1) yes
Cl1 . H1 . 3.2(1) no
Cl1 . H15 . 3.2(2) no
Cl1 . H27 2_466 3.5(6) no
Cl1 . H28 . 3.5(3) no
Cl1 . H37 . 3.34(7) no
Cl1 . H38 . 3.0(1) no
Cl1 . H41 . 3.5(2) no
Cl1 . H42 . 3.5(3) no
Cl2 . C67 . 2.00(2) yes
Cl2 . C67 2_665 2.38(2) yes
Cl2 . H51 . 3.2(2) no
Cl2 . H52 . 3.3(2) no
Cl2 . H75 . 3.18(9) no
Cl2 . H76 . 2.4(1) no
Cl2 . H76 2_665 2.5(1) no
Cl2 . H77 . 2.5(1) no
Cl2 . H77 2_665 2.6(1) no
P1 . P2 . 2.860(3) yes
P1 . P3 . 2.794(3) yes
P1 . O1 . 1.627(4) yes
P1 . O3 . 3.066(5) yes
P1 . O5 . 1.614(5) yes
P1 . O6 . 1.451(5) yes
P1 . O7 . 1.492(4) yes
P1 . O8 . 3.400(5) yes
P1 . O9 . 3.147(5) yes
P1 . H6 . 3.5(2) no
P1 . H7 . 3.1(2) no
P1 . H8 . 3.4(3) no
P1 . H48 2_465 3.5(2) no
P2 . P3 . 2.923(3) yes
P2 . O1 . 1.593(4) yes
P2 . O2 . 1.457(4) yes
P2 . O3 . 1.600(4) yes
P2 . O5 . 3.119(4) yes
P2 . O7 . 3.263(4) yes
P2 . O8 . 1.507(4) yes
P2 . O9 . 3.467(4) yes
P2 . C17 . 3.550(8) yes
P2 . H21 . 2.8(1) no
P2 . H32 . 3.2(2) no
P2 . H54 . 3.5(2) no
P2 . H74 2_565 3.1(3) no
P3 . O1 . 3.128(5) yes
P3 . O3 . 1.619(4) yes
P3 . O4 . 1.455(4) yes
P3 . O5 . 1.612(5) yes
P3 . O7 . 3.062(5) yes
P3 . O8 . 3.525(4) yes
P3 . O9 . 1.505(4) yes
P3 . H7 . 3.4(2) no
P3 . H32 . 3.4(2) no
P3 . H59 1_565 3.6(1) no
P3 . H69 1_465 3.5(5) no
P3 . H73 2_565 3.2(6) no
P4 . P5 . 2.980(3) yes
P4 . N1 . 1.582(5) yes
P4 . C31 . 1.794(6) yes
P4 . C32 . 2.755(7) yes
P4 . C36 . 2.793(7) yes
P4 . C37 . 1.796(6) yes
P4 . C38 . 2.758(7) yes
P4 . C42 . 2.782(7) yes
P4 . C43 . 1.808(6) yes
P4 . C44 . 2.755(7) yes
P4 . C48 . 2.794(6) yes
P4 . H46 . 2.8(1) no
P4 . H50 . 2.90(5) no
P4 . H51 . 2.8(2) no
P4 . H55 . 2.9(2) no
P4 . H56 . 2.8(2) no
P4 . H60 . 2.9(2) no
P4 . H66 . 3.4(3) no
P5 . N1 . 1.582(5) yes
P5 . C49 . 1.793(5) yes
P5 . C50 . 2.743(7) yes
P5 . C54 . 2.800(6) yes
P5 . C55 . 1.804(6) yes
P5 . C56 . 2.744(7) yes
P5 . C60 . 2.800(7) yes
P5 . C61 . 1.793(6) yes
P5 . C62 . 2.776(6) yes
P5 . C66 . 2.752(6) yes
P5 . H61 . 2.8(2) no
P5 . H65 . 2.9(2) no
P5 . H66 . 2.8(1) no
P5 . H70 . 2.90(9) no
P5 . H71 . 2.9(2) no
P5 . H75 . 2.8(2) no
O1 . O2 . 2.513(6) yes
O1 . O3 . 2.497(6) yes
O1 . O5 . 2.471(6) yes
O1 . O6 . 2.511(6) yes
O1 . O7 . 2.520(6) yes
O1 . O8 . 2.500(6) yes
O1 . C17 . 3.550(9) yes
O1 . H20 . 3.3(1) no
O1 . H21 . 3.04(7) no
O1 . H48 2_465 3.1(2) no
O1 . H52 1_455 3.3(6) no
O1 . H74 2_565 3.6(4) no
O2 . O3 . 2.519(6) yes
O2 . O8 . 2.528(6) yes
O2 . C17 . 3.518(9) yes
O2 . C41 . 3.452(9) yes
O2 . C65 2_565 3.333(8) yes
O2 . H21 . 2.6(1) no
O2 . H54 . 2.56(5) no
O2 . H74 2_565 2.4(2) no
O2 . H76 2_565 2.8(2) no
O2 . H77 1_455 3.3(1) no
O3 . O4 . 2.513(6) yes
O3 . O5 . 2.474(6) yes
O3 . O7 . 3.465(6) yes
O3 . O8 . 2.491(5) yes
O3 . O9 . 2.518(5) yes
O3 . C26 . 3.45(1) yes
O3 . H32 . 2.6(1) no
O3 . H63 1_565 3.2(2) no
O3 . H73 2_565 3.1(5) no
O3 . H74 2_565 3.1(3) no
O4 . O5 . 2.535(7) yes
O4 . O9 . 2.555(6) yes
O4 . C47 1_565 3.256(9) yes
O4 . C59 1_465 3.440(11) yes
O4 . H59 1_565 2.5(1) no
O4 . H60 1_565 3.2(1) no
O4 . H63 1_565 3.5(2) no
O4 . H69 1_465 2.6(5) no
O4 . H73 2_565 2.9(6) no
O5 . O6 . 2.526(7) yes
O5 . O7 . 2.490(6) yes
O5 . O9 . 2.514(6) yes
O5 . C8 . 3.544(8) yes
O5 . H7 . 2.7(2) no
O5 . H48 2_465 3.5(3) no
O5 . H73 2_565 3.0(6) no
O6 . O7 . 2.562(6) yes
O6 . C33 2_465 3.325(8) yes
O6 . C53 1_465 3.221(9) yes
O6 . C54 1_465 3.445(8) yes
O6 . H7 . 3.5(3) no
O6 . H8 . 3.4(2) no
O6 . H47 2_465 2.5(3) no
O6 . H48 2_465 3.1(2) no
O6 . H52 1_455 3.1(1) no
O6 . H53 1_455 3.2(7) no
O6 . H64 1_465 3.0(5) no
O6 . H65 1_465 3.4(4) no
O7 . O8 . 3.116(6) yes
O7 . O9 . 2.649(6) yes
O7 . O11 . 2.585(5) yes
O7 . C2 . 2.920(7) yes
O7 . C3 . 2.911(7) yes
O7 . C7 . 3.087(8) yes
O7 . C8 . 3.095(8) yes
O7 . H6 . 2.4(1) no
O7 . H7 . 2.86(6) no
O7 . H8 . 3.0(2) no
O7 . H22 . 3.1(2) no
O8 . O9 . 3.412(6) yes
O8 . O11 . 2.878(5) yes
O8 . O12 . 2.879(5) yes
O8 . C11 . 3.273(7) yes
O8 . C12 . 2.990(7) yes
O8 . C13 . 3.523(7) yes
O8 . C17 . 3.232(8) yes
O8 . C26 . 3.551(9) yes
O8 . H18 . 3.1(1) no
O8 . H20 . 3.6(3) no
O8 . H21 . 2.7(2) no
O8 . H31 . 3.47(6) no
O8 . H32 . 2.8(2) no
O9 . O10 . 2.642(5) yes
O9 . O11 . 3.575(5) yes
O9 . C3 . 3.216(7) yes
O9 . C4 . 2.981(7) yes
O9 . C9 . 3.130(8) yes
O9 . H7 . 3.1(1) no
O9 . H10 . 2.7(2) no
O9 . H11 . 3.2(2) no
O9 . H32 . 3.3(2) no
O9 . H43 . 3.2(1) no
O9 . H44 . 3.3(2) no
O10 . O11 . 2.654(5) yes
O10 . O12 . 2.824(5) yes
O10 . C1 . 3.206(7) yes
O10 . C4 . 3.244(7) yes
O10 . C5 . 2.747(7) yes
O10 . C10 . 2.924(8) yes
O10 . C21 . 3.223(7) yes
O10 . C24 . 3.339(8) yes
O10 . C25 . 2.867(7) yes
O10 . C30 . 3.079(9) yes
O10 . H10 . 3.40(5) no
O10 . H13 . 2.5(1) no
O10 . H15 . 3.1(1) no
O10 . H32 . 3.3(2) no
O10 . H41 . 3.6(3) no
O10 . H43 . 3.3(2) no
O10 . H44 . 2.6(1) no
O11 . O12 . 2.850(5) yes
O11 . C1 . 2.935(7) yes
O11 . C2 . 3.089(7) yes
O11 . C6 . 3.132(8) yes
O11 . C7 . 3.437(8) yes
O11 . C13 . 3.000(7) yes
O11 . C14 . 2.984(7) yes
O11 . C18 . 3.320(8) yes
O11 . C19 . 3.276(9) yes
O11 . H1 . 3.6(2) no
O11 . H3 . 2.52(7) no
O11 . H4 . 3.4(2) no
O11 . H6 . 3.2(2) no
O11 . H22 . 3.1(2) no
O11 . H24 . 3.3(2) no
O11 . H25 . 3.0(2) no
O11 . H26 . 3.3(2) no
O12 . C11 . 3.172(7) yes
O12 . C14 . 3.385(7) yes
O12 . C15 . 2.837(7) yes
O12 . C20 . 3.026(8) yes
O12 . C21 . 3.060(7) yes
O12 . C22 . 2.898(7) yes
O12 . C23 . 3.523(8) yes
O12 . C26 . 3.474(9) yes
O12 . C27 . 3.107(8) yes
O12 . H16 . 3.6(3) no
O12 . H18 . 3.5(3) no
O12 . H28 . 2.6(1) no
O12 . H30 . 3.17(4) no
O12 . H31 . 3.4(2) no
O12 . H32 . 3.3(2) no
O12 . H35 . 2.8(1) no
O12 . H36 . 3.2(1) no
N1 . C31 . 2.818(8) yes
N1 . C32 . 3.168(8) yes
N1 . C37 . 2.724(7) yes
N1 . C38 . 2.995(8) yes
N1 . C43 . 2.833(7) yes
N1 . C44 . 3.596(8) yes
N1 . C49 . 2.842(7) yes
N1 . C50 . 3.378(8) yes
N1 . C55 . 2.800(8) yes
N1 . C56 . 3.198(9) yes
N1 . C61 . 2.746(8) yes
N1 . C66 . 3.051(8) yes
N1 . H46 . 2.8(2) no
N1 . H51 . 2.55(9) no
N1 . H61 . 3.2(2) no
N1 . H66 . 2.9(1) no
N1 . H75 . 2.7(1) no
C1 . C2 . 1.416(9) yes
C1 . C3 . 2.283(9) yes
C1 . C4 . 2.279(9) yes
C1 . C5 . 1.412(9) yes
C1 . C6 . 1.501(9) yes
C1 . C7 . 2.59(1) yes
C1 . C10 . 2.60(1) yes
C1 . H1 . 2.02(9) no
C1 . H2 . 2.04(9) no
C1 . H3 . 2.02(4) no
C1 . H4 . 2.7(2) no
C1 . H5 . 3.2(2) no
C1 . H6 . 3.2(2) no
C1 . H12 2_476 3.1(2) no
C1 . H13 . 3.2(2) no
C1 . H14 . 3.2(3) no
C1 . H14 2_476 3.5(3) no
C1 . H15 . 2.7(2) no
C2 . C3 . 1.412(9) yes
C2 . C4 . 2.274(9) yes
C2 . C5 . 2.283(9) yes
C2 . C6 . 2.60(1) yes
C2 . C7 . 1.488(9) yes
C2 . C8 . 2.60(1) yes
C2 . H1 . 3.3(2) no
C2 . H2 . 2.9(1) no
C2 . H3 . 2.9(2) no
C2 . H4 . 2.02(8) no
C2 . H5 . 2.02(4) no
C2 . H6 . 2.0(1) no
C2 . H7 . 3.2(2) no
C2 . H8 . 2.7(2) no
C2 . H9 . 3.2(2) no
C2 . H14 2_476 3.1(5) no
C3 . C4 . 1.396(8) yes
C3 . C5 . 2.273(9) yes
C3 . C7 . 2.58(1) yes
C3 . C8 . 1.506(8) yes
C3 . C9 . 2.60(1) yes
C3 . H4 . 3.3(2) no
C3 . H5 . 2.8(1) no
C3 . H6 . 2.8(2) no
C3 . H7 . 2.03(7) no
C3 . H8 . 2.04(9) no
C3 . H9 . 2.03(8) no
C3 . H10 . 3.2(2) no
C3 . H11 . 2.7(1) no
C3 . H12 . 3.2(3) no
C3 . H14 2_476 2.9(4) no
C4 . C5 . 1.407(8) yes
C4 . C8 . 2.587(9) yes
C4 . C9 . 1.513(9) yes
C4 . C10 . 2.57(1) yes
C4 . H7 . 2.8(2) no
C4 . H8 . 3.3(2) no
C4 . H9 . 2.8(2) no
C4 . H10 . 2.04(7) no
C4 . H11 . 2.04(8) no
C4 . H12 . 2.04(9) no
C4 . H13 . 2.8(2) no
C4 . H14 . 2.8(2) no
C4 . H14 2_476 3.3(2) no
C4 . H15 . 3.3(2) no
C5 . C6 . 2.60(1) yes
C5 . C9 . 2.59(1) yes
C5 . C10 . 1.493(9) yes
C5 . H1 . 2.7(1) no
C5 . H2 . 3.2(2) no
C5 . H3 . 3.2(1) no
C5 . H10 . 2.8(2) no
C5 . H11 . 3.3(2) no
C5 . H12 . 2.83(9) no
C5 . H12 2_476 3.58(9) no
C5 . H13 . 2.02(5) no
C5 . H14 . 2.0(1) no
C5 . H14 2_476 3.5(1) no
C5 . H15 . 2.02(9) no
C6 . C7 . 3.181(12) yes
C6 . C10 . 3.203(12) yes
C6 . H1 . 0.95(2) no
C6 . H2 . 0.95(2) no
C6 . H3 . 0.95(2) no
C6 . H4 . 2.8(2) no
C6 . H12 2_476 3.1(4) no
C6 . H15 . 2.8(2) no
C6 . H25 . 3.3(2) no
C6 . H27 2_466 3.1(3) no
C6 . H29 2_466 3.3(7) no
C7 . C8 . 3.161(11) yes
C7 . C22 1_455 3.573(9) yes
C7 . C23 1_455 3.56(1) yes
C7 . C24 1_455 3.58(1) yes
C7 . C25 1_455 3.586(9) yes
C7 . H2 . 3.2(2) no
C7 . H3 . 3.1(2) no
C7 . H4 . 0.95(2) no
C7 . H5 . 0.95(2) no
C7 . H6 . 0.95(2) no
C7 . H8 . 2.7(1) no
C8 . C9 . 3.184(11) yes
C8 . H5 . 3.1(2) no
C8 . H6 . 3.1(1) no
C8 . H7 . 0.95(2) no
C8 . H8 . 0.95(2) no
C8 . H9 . 0.95(2) no
C8 . H11 . 2.8(2) no
C8 . H14 2_476 3.4(6) no
C8 . H65 1_465 3.1(5) no
C9 . C10 . 3.128(11) yes
C9 . H2 2_476 3.4(6) no
C9 . H7 . 3.1(2) no
C9 . H9 . 3.1(1) no
C9 . H10 . 0.95(2) no
C9 . H11 . 0.95(2) no
C9 . H12 . 0.95(2) no
C9 . H13 . 3.1(2) no
C9 . H14 . 3.1(2) no
C9 . H44 . 3.5(2) no
C9 . H68 1_465 3.2(5) no
C10 . H1 . 2.8(1) no
C10 . H9 2_476 3.5(6) no
C10 . H10 . 3.1(2) no
C10 . H12 . 3.1(2) no
C10 . H13 . 0.95(2) no
C10 . H14 . 0.95(2) no
C10 . H15 . 0.95(2) no
C10 . H41 . 3.17(8) no
C10 . H44 . 3.5(2) no
C11 . C12 . 1.388(8) yes
C11 . C13 . 2.270(9) yes
C11 . C14 . 2.266(9) yes
C11 . C15 . 1.407(9) yes
C11 . C16 . 1.513(9) yes
C11 . C17 . 2.56(1) yes
C11 . C20 . 2.60(1) yes
C11 . C57 1_455 3.53(1) yes
C11 . C58 1_455 3.267(9) yes
C11 . H16 . 2.04(6) no
C11 . H17 . 2.04(9) no
C11 . H18 . 2.04(8) no
C11 . H19 . 2.8(2) no
C11 . H20 . 3.3(2) no
C11 . H21 . 2.8(2) no
C11 . H28 . 3.2(2) no
C11 . H29 . 3.2(2) no
C11 . H30 . 2.7(2) no
C11 . H67 1_455 3.6(8) no
C11 . H68 1_455 3.1(1) no
C12 . C13 . 1.401(8) yes
C12 . C14 . 2.262(9) yes
C12 . C15 . 2.260(9) yes
C12 . C16 . 2.58(1) yes
C12 . C17 . 1.499(9) yes
C12 . C18 . 2.60(1) yes
C12 . C57 1_455 3.42(1) yes
C12 . H16 . 3.3(2) no
C12 . H17 . 2.8(2) no
C12 . H18 . 2.83(7) no
C12 . H19 . 2.03(8) no
C12 . H20 . 2.02(9) no
C12 . H21 . 2.03(5) no
C12 . H22 . 2.9(1) no
C12 . H23 . 2.85(5) no
C12 . H24 . 3.3(2) no
C12 . H67 1_455 3.5(1) no
C13 . C14 . 1.413(9) yes
C13 . C15 . 2.276(9) yes
C13 . C17 . 2.58(1) yes
C13 . C18 . 1.499(9) yes
C13 . C19 . 2.59(1) yes
C13 . C57 1_455 3.40(1) yes
C13 . H19 . 3.1(2) no
C13 . H20 . 2.63(6) no
C13 . H21 . 3.2(1) no
C13 . H22 . 2.02(8) no
C13 . H23 . 2.02(6) no
C13 . H24 . 2.03(7) no
C13 . H25 . 3.2(1) no
C13 . H26 . 2.65(7) no
C13 . H27 . 3.2(1) no
C13 . H67 1_455 3.1(1) no
C14 . C15 . 1.396(9) yes
C14 . C18 . 2.591(11) yes
C14 . C19 . 1.499(9) yes
C14 . C20 . 2.591(11) yes
C14 . C57 1_455 3.50(1) yes
C14 . H22 . 3.2(2) no
C14 . H23 . 3.2(2) no
C14 . H24 . 2.7(1) no
C14 . H25 . 2.02(7) no
C14 . H26 . 2.02(8) no
C14 . H27 . 2.03(6) no
C14 . H28 . 2.8(1) no
C14 . H29 . 2.9(2) no
C14 . H30 . 3.3(2) no
C14 . H67 1_455 3.0(1) no
C15 . C16 . 2.612(11) yes
C15 . C19 . 2.583(11) yes
C15 . C20 . 1.510(9) yes
C15 . C57 1_455 3.57(1) yes
C15 . C58 1_455 3.42(1) yes
C15 . H16 . 2.7(1) no
C15 . H17 . 3.2(2) no
C15 . H18 . 3.2(2) no
C15 . H25 . 2.8(2) no
C15 . H26 . 3.3(2) no
C15 . H27 . 2.8(1) no
C15 . H28 . 2.0(1) no
C15 . H29 . 2.04(9) no
C15 . H30 . 2.03(7) no
C15 . H67 1_455 3.3(8) no
C15 . H68 1_455 3.0(1) no
C16 . C17 . 3.127(13) yes
C16 . C20 . 3.202(14) yes
C16 . H16 . 0.95(2) no
C16 . H17 . 0.95(3) no
C16 . H18 . 0.95(2) no
C16 . H19 . 3.1(2) no
C16 . H21 . 3.1(2) no
C16 . H30 . 2.77(9) no
C16 . H50 . 3.3(2) no
C16 . H55 . 3.3(2) no
C16 . H68 1_455 3.5(1) no
C17 . C18 . 3.183(12) yes
C17 . H17 . 3.1(2) no
C17 . H18 . 3.1(1) no
C17 . H19 . 0.95(2) no
C17 . H20 . 0.95(2) no
C17 . H21 . 0.95(2) no
C17 . H22 . 3.2(2) no
C17 . H23 . 3.1(2) no
C17 . H51 1_455 3.2(5) no
C17 . H76 2_565 3.3(2) no
C18 . C19 . 3.158(14) yes
C18 . H20 . 2.8(1) no
C18 . H22 . 0.95(2) no
C18 . H23 . 0.95(3) no
C18 . H24 . 0.95(2) no
C18 . H26 . 2.7(1) no
C18 . H34 1_455 3.1(5) no
C18 . H56 1_455 3.5(7) no
C19 . C20 . 3.174(14) yes
C19 . H3 . 3.1(1) no
C19 . H24 . 2.7(2) no
C19 . H25 . 0.95(3) no
C19 . H25 2_466 3.04(3) no
C19 . H26 . 0.95(2) no
C19 . H27 . 0.95(2) no
C19 . H27 2_466 3.44(2) no
C19 . H28 . 3.14(7) no
C19 . H29 . 3.2(2) no
C19 . H67 1_455 3.4(2) no
C20 . C28 2_566 3.457(11) yes
C20 . H2 2_466 3.5(9) no
C20 . H16 . 2.79(9) no
C20 . H25 . 3.1(2) no
C20 . H27 . 3.1(1) no
C20 . H28 . 0.95(3) no
C20 . H29 . 0.95(2) no
C20 . H30 . 0.95(2) no
C20 . H35 . 3.5(2) no
C20 . H37 2_566 3.1(1) no
C20 . H39 2_566 3.1(8) no
C20 . H68 1_455 3.2(1) no
C21 . C22 . 1.411(9) yes
C21 . C23 . 2.257(9) yes
C21 . C24 . 2.250(9) yes
C21 . C25 . 1.397(8) yes
C21 . C26 . 1.493(9) yes
C21 . C27 . 2.596(11) yes
C21 . C30 . 2.598(11) yes
C21 . H5 1_655 3.1(6) no
C21 . H6 1_655 3.6(2) no
C21 . H31 . 2.02(8) no
C21 . H32 . 2.01(9) no
C21 . H33 . 2.02(5) no
C21 . H34 . 3.2(2) no
C21 . H35 . 3.19(8) no
C21 . H36 . 2.6(1) no
C21 . H43 . 2.66(7) no
C21 . H44 . 3.2(2) no
C21 . H45 . 3.2(1) no
C22 . C23 . 1.39(1) yes
C22 . C24 . 2.26(1) yes
C22 . C25 . 2.264(9) yes
C22 . C26 . 2.586(12) yes
C22 . C27 . 1.510(9) yes
C22 . C28 . 2.561(13) yes
C22 . H4 1_655 3.2(4) no
C22 . H5 1_655 3.3(9) no
C22 . H31 . 2.65(9) no
C22 . H32 . 3.2(2) no
C22 . H33 . 3.2(2) no
C22 . H34 . 2.04(8) no
C22 . H35 . 2.04(4) no
C22 . H36 . 2.0(1) no
C22 . H37 . 3.3(1) no
C22 . H38 . 2.8(1) no
C22 . H39 . 2.8(2) no
C23 . C24 . 1.40(1) yes
C23 . C25 . 2.249(9) yes
C23 . C27 . 2.592(13) yes
C23 . C28 . 1.50(1) yes
C23 . C29 . 2.591(13) yes
C23 . H4 1_655 3.1(4) no
C23 . H5 1_655 3.2(8) no
C23 . H34 . 2.9(2) no
C23 . H35 . 2.9(2) no
C23 . H36 . 3.3(3) no
C23 . H37 . 2.01(6) no
C23 . H38 . 2.03(8) no
C23 . H39 . 2.0(1) no
C23 . H40 . 3.2(2) no
C23 . H41 . 3.2(2) no
C23 . H42 . 2.6(2) no
C24 . C25 . 1.375(9) yes
C24 . C28 . 2.594(12) yes
C24 . C29 . 1.51(1) yes
C24 . C30 . 2.577(11) yes
C24 . H4 1_655 3.4(4) no
C24 . H5 1_655 2.9(5) no
C24 . H37 . 2.6(2) no
C24 . H38 . 3.2(1) no
C24 . H39 . 3.2(2) no
C24 . H40 . 2.0(1) no
C24 . H41 . 2.04(9) no
C24 . H42 . 2.03(6) no
C24 . H43 . 3.3(2) no
C24 . H44 . 2.8(2) no
C24 . H45 . 2.8(1) no
C25 . C26 . 2.582(11) yes
C25 . C29 . 2.579(11) yes
C25 . C30 . 1.521(9) yes
C25 . H5 1_655 2.8(1) no
C25 . H31 . 3.3(3) no
C25 . H32 . 2.8(2) no
C25 . H33 . 2.84(8) no
C25 . H40 . 2.8(2) no
C25 . H41 . 2.8(1) no
C25 . H42 . 3.3(1) no
C25 . H43 . 2.04(9) no
C25 . H44 . 2.04(7) no
C25 . H45 . 2.05(4) no
C26 . C27 . 3.161(15) yes
C26 . C30 . 3.175(13) yes
C26 . H31 . 0.95(2) no
C26 . H32 . 0.95(2) no
C26 . H33 . 0.95(2) no
C26 . H36 . 2.7(1) no
C26 . H43 . 2.8(1) no
C26 . H54 . 3.6(3) no
C26 . H63 1_565 3.3(2) no
C26 . H64 1_565 3.2(1) no
C27 . C28 . 3.157(16) yes
C27 . H24 1_655 3.2(2) no
C27 . H31 . 2.7(2) no
C27 . H34 . 0.95(1) no
C27 . H35 . 0.95(2) no
C27 . H36 . 0.95(2) no
C27 . H38 . 3.12(7) no
C27 . H39 . 3.1(2) no
C27 . H56 . 3.3(3) no
C27 . H57 . 3.24(4) no
C28 . C29 . 3.173(16) yes
C28 . H4 1_655 3.4(9) no
C28 . H28 2_566 3.1(5) no
C28 . H29 2_566 3.3(9) no
C28 . H30 2_566 3.4(8) no
C28 . H34 . 3.1(2) no
C28 . H35 . 3.2(3) no
C28 . H37 . 0.95(2) no
C28 . H38 . 0.95(2) no
C28 . H38 2_566 3.29(2) no
C28 . H39 . 0.95(2) no
C28 . H42 . 2.7(1) no
C29 . C30 . 3.161(14) yes
C29 . H5 1_655 3.6(9) no
C29 . H13 . 3.3(1) no
C29 . H37 . 2.7(1) no
C29 . H40 . 0.95(2) no
C29 . H41 . 0.95(2) no
C29 . H42 . 0.95(2) no
C29 . H44 . 3.1(2) no
C29 . H45 . 3.1(2) no
C29 . H45 2_576 3.6(2) no
C29 . H58 2_566 3.2(1) no
C30 . H5 1_655 3.4(4) no
C30 . H10 . 3.4(2) no
C30 . H13 . 3.4(2) no
C30 . H32 . 3.1(3) no
C30 . H33 . 3.1(2) no
C30 . H40 . 3.1(2) no
C30 . H41 . 3.14(8) no
C30 . H43 . 0.95(2) no
C30 . H44 . 0.95(2) no
C30 . H45 . 0.95(2) no
C31 . C32 . 1.395(8) yes
C31 . C33 . 2.409(9) yes
C31 . C34 . 2.77(1) yes
C31 . C35 . 2.405(9) yes
C31 . C36 . 1.389(8) yes
C31 . C37 . 2.870(8) yes
C31 . C42 . 3.252(9) yes
C31 . C43 . 2.924(8) yes
C31 . C48 . 3.293(9) yes
C31 . H46 . 2.03(7) no
C31 . H47 . 3.3(1) no
C31 . H49 . 3.26(9) no
C31 . H50 . 2.03(7) no
C31 . H55 . 2.9(2) no
C31 . H60 . 2.9(2) no
C31 . H61 . 3.2(2) no
C32 . C33 . 1.378(9) yes
C32 . C34 . 2.370(11) yes
C32 . C35 . 2.744(11) yes
C32 . C36 . 2.39(1) yes
C32 . H46 . 0.95(1) no
C32 . H47 . 2.03(8) no
C32 . H48 . 3.2(2) no
C32 . H50 . 3.3(2) no
C32 . H61 . 3.0(2) no
C33 . C34 . 1.35(1) yes
C33 . C35 . 2.363(12) yes
C33 . C36 . 2.76(1) yes
C33 . H46 . 2.03(7) no
C33 . H47 . 0.95(1) no
C33 . H48 . 2.01(4) no
C33 . H49 . 3.2(2) no
C33 . H52 2_565 3.5(1) no
C33 . H53 2_565 3.4(1) no
C33 . H71 2_555 3.2(8) no
C34 . C35 . 1.37(1) yes
C34 . C36 . 2.39(1) yes
C34 . H46 . 3.23(9) no
C34 . H47 . 2.00(7) no
C34 . H48 . 0.95(2) no
C34 . H49 . 2.02(7) no
C34 . H50 . 3.3(1) no
C34 . H71 2_555 3.2(1) no
C34 . H72 2_555 3.1(1) no
C34 . H77 2_565 3.5(2) no
C35 . C36 . 1.392(9) yes
C35 . H47 . 3.2(2) no
C35 . H48 . 2.01(5) no
C35 . H49 . 0.95(1) no
C35 . H50 . 2.05(8) no
C35 . H72 2_555 2.9(1) no
C35 . H77 2_565 3.2(2) no
C36 . C42 . 3.52(1) yes
C36 . C43 . 3.250(9) yes
C36 . C48 . 3.315(9) yes
C36 . H17 . 3.4(2) no
C36 . H46 . 3.3(2) no
C36 . H48 . 3.3(2) no
C36 . H49 . 2.04(7) no
C36 . H50 . 0.95(1) no
C36 . H55 . 2.9(2) no
C36 . H60 . 2.9(2) no
C36 . H72 2_555 3.6(1) no
C37 . C38 . 1.371(8) yes
C37 . C39 . 2.407(9) yes
C37 . C40 . 2.758(9) yes
C37 . C41 . 2.403(9) yes
C37 . C42 . 1.395(8) yes
C37 . C43 . 2.916(8) yes
C37 . C44 . 3.178(9) yes
C37 . H51 . 2.01(2) no
C37 . H52 . 3.3(2) no
C37 . H54 . 3.3(2) no
C37 . H55 . 2.04(3) no
C37 . H56 . 2.73(8) no
C38 . C39 . 1.395(9) yes
C38 . C40 . 2.376(9) yes
C38 . C41 . 2.74(1) yes
C38 . C42 . 2.38(1) yes
C38 . H20 1_655 3.1(4) no
C38 . H23 1_655 3.2(1) no
C38 . H51 . 0.95(2) no
C38 . H52 . 2.05(7) no
C38 . H53 . 3.2(1) no
C38 . H55 . 3.24(5) no
C38 . H56 . 3.2(2) no
C39 . C40 . 1.367(9) yes
C39 . C41 . 2.369(11) yes
C39 . C42 . 2.76(1) yes
C39 . H20 1_655 3.2(5) no
C39 . H22 1_655 3.5(1) no
C39 . H23 1_655 3.5(1) no
C39 . H51 . 2.04(5) no
C39 . H52 . 0.95(2) no
C39 . H53 . 2.01(7) no
C39 . H54 . 3.22(8) no
C40 . C41 . 1.35(1) yes
C40 . C42 . 2.37(1) yes
C40 . H31 . 3.3(2) no
C40 . H47 2_565 3.4(1) no
C40 . H51 . 3.2(2) no
C40 . H52 . 2.02(3) no
C40 . H53 . 0.95(1) no
C40 . H54 . 2.00(3) no
C40 . H55 . 3.2(2) no
C41 . C42 . 1.379(9) yes
C41 . H31 . 3.1(2) no
C41 . H52 . 3.23(6) no
C41 . H53 . 2.00(8) no
C41 . H54 . 0.95(2) no
C41 . H55 . 2.03(7) no
C42 . C43 . 3.530(9) yes
C42 . H18 . 3.2(2) no
C42 . H50 . 3.4(2) no
C42 . H51 . 3.24(8) no
C42 . H53 . 3.2(2) no
C42 . H54 . 2.03(5) no
C42 . H55 . 0.95(2) no
C42 . H56 . 3.3(2) no
C43 . C44 . 1.381(8) yes
C43 . C45 . 2.383(9) yes
C43 . C46 . 2.76(1) yes
C43 . C47 . 2.402(9) yes
C43 . C48 . 1.396(8) yes
C43 . H16 . 3.3(2) no
C43 . H17 . 3.6(2) no
C43 . H50 . 2.8(2) no
C43 . H55 . 3.4(2) no
C43 . H56 . 2.0(1) no
C43 . H57 . 3.2(2) no
C43 . H59 . 3.3(2) no
C43 . H60 . 2.04(9) no
C43 . H66 . 3.0(1) no
C44 . C45 . 1.381(9) yes
C44 . C46 . 2.40(1) yes
C44 . C47 . 2.77(1) yes
C44 . C48 . 2.400(9) yes
C44 . H16 . 3.0(1) no
C44 . H23 1_655 3.5(7) no
C44 . H36 . 3.5(2) no
C44 . H56 . 0.95(2) no
C44 . H57 . 2.03(3) no
C44 . H58 . 3.3(2) no
C44 . H60 . 3.3(3) no
C44 . H66 . 2.7(1) no
C45 . C46 . 1.38(1) yes
C45 . C47 . 2.38(1) yes
C45 . C48 . 2.75(1) yes
C45 . H16 . 3.0(2) no
C45 . H30 . 3.4(2) no
C45 . H35 . 3.4(2) no
C45 . H56 . 2.04(9) no
C45 . H57 . 0.95(2) no
C45 . H58 . 2.02(8) no
C45 . H59 . 3.2(2) no
C45 . H66 . 3.3(2) no
C46 . C47 . 1.36(1) yes
C46 . C48 . 2.371(11) yes
C46 . H16 . 3.3(2) no
C46 . H30 . 3.5(2) no
C46 . H42 2_566 3.3(2) no
C46 . H56 . 3.3(2) no
C46 . H57 . 2.02(9) no
C46 . H58 . 0.95(2) no
C46 . H59 . 2.0(1) no
C46 . H60 . 3.2(2) no
C47 . C48 . 1.376(9) yes
C47 . H57 . 3.2(3) no
C47 . H58 . 2.01(6) no
C47 . H59 . 0.95(2) no
C47 . H60 . 2.03(3) no
C47 . H69 1_455 3.4(3) no
C48 . C49 . 3.496(8) yes
C48 . H50 . 2.9(2) no
C48 . H56 . 3.3(2) no
C48 . H58 . 3.23(5) no
C48 . H59 . 2.02(9) no
C48 . H60 . 0.95(2) no
C49 . C50 . 1.389(8) yes
C49 . C51 . 2.399(9) yes
C49 . C52 . 2.760(9) yes
C49 . C53 . 2.385(8) yes
C49 . C54 . 1.382(8) yes
C49 . C55 . 2.901(8) yes
C49 . C61 . 2.897(8) yes
C49 . C62 . 3.199(9) yes
C49 . H60 . 3.2(2) no
C49 . H61 . 2.03(9) no
C49 . H62 . 3.3(3) no
C49 . H64 . 3.2(2) no
C49 . H65 . 2.02(8) no
C49 . H66 . 3.6(3) no
C49 . H71 . 2.8(1) no
C50 . C51 . 1.373(9) yes
C50 . C52 . 2.368(9) yes
C50 . C53 . 2.73(1) yes
C50 . C54 . 2.378(9) yes
C50 . C61 . 3.394(9) yes
C50 . C62 . 3.562(9) yes
C50 . H60 . 3.0(2) no
C50 . H61 . 0.95(2) no
C50 . H61 2_555 3.24(2) no
C50 . H62 . 2.02(9) no
C50 . H63 . 3.2(2) no
C50 . H65 . 3.2(2) no
C50 . H71 . 3.21(9) no
C51 . C52 . 1.360(9) yes
C51 . C53 . 2.36(1) yes
C51 . C54 . 2.74(1) yes
C51 . H46 2_555 3.5(4) no
C51 . H47 2_555 3.6(7) no
C51 . H60 . 3.2(2) no
C51 . H61 . 2.02(8) no
C51 . H61 2_555 3.47(8) no
C51 . H62 . 0.95(2) no
C51 . H63 . 2.01(8) no
C51 . H64 . 3.2(2) no
C52 . C53 . 1.368(9) yes
C52 . C54 . 2.37(1) yes
C52 . H33 1_545 3.2(1) no
C52 . H47 2_555 3.4(1) no
C52 . H53 1_545 3.2(4) no
C52 . H60 . 3.5(2) no
C52 . H61 . 3.2(2) no
C52 . H62 . 2.01(8) no
C52 . H63 . 0.95(2) no
C52 . H64 . 2.02(9) no
C52 . H65 . 3.2(3) no
C53 . C54 . 1.363(9) yes
C53 . H8 1_645 3.5(5) no
C53 . H33 1_545 3.0(9) no
C53 . H47 2_555 3.5(1) no
C53 . H62 . 3.2(2) no
C53 . H63 . 2.0(1) no
C53 . H64 . 0.95(2) no
C53 . H65 . 2.02(9) no
C54 . C55 . 3.146(9) yes
C54 . C56 . 3.59(1) yes
C54 . H8 1_645 3.4(5) no
C54 . H60 . 3.5(2) no
C54 . H61 . 3.2(2) no
C54 . H63 . 3.2(2) no
C54 . H64 . 2.01(8) no
C54 . H65 . 0.95(2) no
C54 . H71 . 3.4(2) no
C55 . C56 . 1.372(9) yes
C55 . C57 . 2.39(1) yes
C55 . C58 . 2.76(1) yes
C55 . C59 . 2.39(1) yes
C55 . C60 . 1.389(9) yes
C55 . C61 . 2.882(9) yes
C55 . H19 1_655 3.5(1) no
C55 . H65 . 2.7(1) no
C55 . H66 . 2.02(9) no
C55 . H67 . 3.2(2) no
C55 . H69 . 3.3(1) no
C55 . H70 . 2.03(8) no
C55 . H71 . 3.6(3) no
C56 . C57 . 1.38(1) yes
C56 . C58 . 2.372(12) yes
C56 . C59 . 2.734(12) yes
C56 . C60 . 2.379(11) yes
C56 . H19 1_655 3.5(1) no
C56 . H23 1_655 3.6(2) no
C56 . H65 . 3.0(1) no
C56 . H66 . 0.95(2) no
C56 . H67 . 2.04(9) no
C56 . H68 . 3.2(2) no
C56 . H70 . 3.2(2) no
C57 . C58 . 1.353(12) yes
C57 . C59 . 2.359(14) yes
C57 . C60 . 2.745(13) yes
C57 . H9 1_645 3.3(5) no
C57 . H66 . 2.04(8) no
C57 . H67 . 0.95(2) no
C57 . H68 . 2.01(6) no
C57 . H69 . 3.2(2) no
C58 . C59 . 1.370(12) yes
C58 . C60 . 2.380(12) yes
C58 . H7 1_645 3.4(5) no
C58 . H9 1_645 3.4(6) no
C58 . H11 1_645 2.9(5) no
C58 . H17 1_655 3.3(9) no
C58 . H66 . 3.2(1) no
C58 . H67 . 2.00(8) no
C58 . H68 . 0.95(2) no
C58 . H69 . 2.01(9) no
C58 . H70 . 3.2(2) no
C59 . C60 . 1.37(1) yes
C59 . H7 1_645 3.4(6) no
C59 . H11 1_645 3.4(6) no
C59 . H17 1_655 3.2(1) no
C59 . H67 . 3.2(2) no
C59 . H68 . 2.02(8) no
C59 . H69 . 0.95(2) no
C59 . H70 . 2.02(9) no
C60 . C61 . 3.15(1) yes
C60 . C62 . 3.463(11) yes
C60 . H65 . 3.2(2) no
C60 . H66 . 3.2(2) no
C60 . H68 . 3.2(2) no
C60 . H69 . 2.02(8) no
C60 . H70 . 0.95(2) no
C60 . H71 . 3.4(3) no
C61 . C62 . 1.390(8) yes
C61 . C63 . 2.399(9) yes
C61 . C64 . 2.764(9) yes
C61 . C65 . 2.399(9) yes
C61 . C66 . 1.384(8) yes
C61 . H61 . 3.2(1) no
C61 . H62 2_555 3.0(5) no
C61 . H70 . 2.7(2) no
C61 . H71 . 2.03(3) no
C61 . H72 . 3.3(2) no
C61 . H74 . 3.3(2) no
C61 . H75 . 2.03(5) no
C62 . C63 . 1.378(9) yes
C62 . C64 . 2.38(1) yes
C62 . C65 . 2.76(1) yes
C62 . C66 . 2.398(9) yes
C62 . H61 . 3.45(6) no
C62 . H62 2_555 2.9(4) no
C62 . H70 . 2.8(2) no
C62 . H71 . 0.95(2) no
C62 . H72 . 2.02(9) no
C62 . H73 . 3.2(2) no
C62 . H75 . 3.26(6) no
C63 . C64 . 1.37(1) yes
C63 . C65 . 2.379(11) yes
C63 . C66 . 2.77(1) yes
C63 . H62 2_555 2.9(5) no
C63 . H70 . 3.6(2) no
C63 . H71 . 2.04(7) no
C63 . H72 . 0.95(2) no
C63 . H72 2_655 3.17(2) no
C63 . H73 . 2.02(8) no
C63 . H74 . 3.2(1) no
C64 . C65 . 1.37(1) yes
C64 . C66 . 2.40(1) yes
C64 . H48 1_655 3.2(5) no
C64 . H49 1_655 3.4(1) no
C64 . H62 2_555 2.9(8) no
C64 . H71 . 3.2(2) no
C64 . H72 . 2.02(5) no
C64 . H72 2_655 3.50(5) no
C64 . H73 . 0.95(2) no
C64 . H74 . 2.02(4) no
C64 . H75 . 3.3(2) no
C65 . C66 . 1.394(9) yes
C65 . H48 1_655 3.4(2) no
C65 . H49 1_655 3.2(6) no
C65 . H62 2_555 2.9(1) no
C65 . H72 . 3.24(7) no
C65 . H73 . 2.02(9) no
C65 . H74 . 0.95(2) no
C65 . H75 . 2.05(9) no
C65 . H77 2_665 3.4(4) no
C66 . H46 . 3.47(7) no
C66 . H49 1_655 3.5(2) no
C66 . H62 2_555 3.0(8) no
C66 . H70 . 3.5(3) no
C66 . H71 . 3.3(1) no
C66 . H73 . 3.3(2) no
C66 . H74 . 2.04(7) no
C66 . H75 . 0.95(2) no
C67 . H76 . 0.95(3) no
C67 . H76 2_665 1.58(3) no
C67 . H77 . 0.95(2) no
C67 . H77 2_665 1.86(2) no

loop_
_geom_torsion_atom_site_label_1
_geom_torsion_site_symmetry_1
_geom_torsion_atom_site_label_2
_geom_torsion_site_symmetry_2
_geom_torsion_atom_site_label_3
_geom_torsion_site_symmetry_3
_geom_torsion_atom_site_label_4
_geom_torsion_site_symmetry_4
_geom_torsion
_geom_torsion_publ_flag
O9 . Ti1 . O7 . P1 . 8.0(9) yes
O10 . Ti1 . O7 . P1 . -55.0(1) yes
O11 . Ti1 . O7 . P1 . -128.3(9) yes
C1 . Ti1 . O7 . P1 . 149.7(9) yes
C2 . Ti1 . O7 . P1 . 137.5(1) yes
C3 . Ti1 . O7 . P1 . 102.6(1) yes
C4 . Ti1 . O7 . P1 . 87.7(1) yes
C5 . Ti1 . O7 . P1 . 116.0(1) yes
O7 . Ti1 . O9 . P3 . -17.1(9) yes
O10 . Ti1 . O9 . P3 . 133.4(8) yes
O11 . Ti1 . O9 . P3 . 50.2(1) yes
C1 . Ti1 . O9 . P3 . -133.2(1) yes
C2 . Ti1 . O9 . P3 . -88.4(1) yes
C3 . Ti1 . O9 . P3 . -96.6(1) yes
C4 . Ti1 . O9 . P3 . -129.2(9) yes
C5 . Ti1 . O9 . P3 . -151.6(8) yes
O7 . Ti1 . O10 . Ti3 . -58.6(1) yes
O9 . Ti1 . O10 . Ti3 . -120.4(7) yes
O11 . Ti1 . O10 . Ti3 . 12.4(8) yes
C1 . Ti1 . O10 . Ti3 . 98.9(9) yes
C2 . Ti1 . O10 . Ti3 . 105.0(1) yes
C3 . Ti1 . O10 . Ti3 . 150.9(7) yes
C4 . Ti1 . O10 . Ti3 . 156.3(7) yes
C5 . Ti1 . O10 . Ti3 . 127.9(8) yes
O7 . Ti1 . O11 . Ti2 . 88.2(5) yes
O9 . Ti1 . O11 . Ti2 . 21.3(8) yes
O10 . Ti1 . O11 . Ti2 . -60.0(5) yes
C1 . Ti1 . O11 . Ti2 . -156.6(5) yes
C2 . Ti1 . O11 . Ti2 . 169.1(5) yes
C3 . Ti1 . O11 . Ti2 . 158.8(6) yes
C4 . Ti1 . O11 . Ti2 . -159.7(8) yes
C5 . Ti1 . O11 . Ti2 . -136.2(6) yes
O7 . Ti1 . C1 . C2 . -21.5(9) yes
O7 . Ti1 . C1 . C5 . -136.1(7) yes
O7 . Ti1 . C1 . C6 . 100.5(1) yes
O9 . Ti1 . C1 . C2 . 82.8(1) yes
O9 . Ti1 . C1 . C5 . -31.8(1) yes
O9 . Ti1 . C1 . C6 . -155.3(9) yes
O10 . Ti1 . C1 . C2 . 171.9(7) yes
O10 . Ti1 . C1 . C5 . 57.3(7) yes
O10 . Ti1 . C1 . C6 . -66.2(1) yes
O11 . Ti1 . C1 . C2 . -99.7(7) yes
O11 . Ti1 . C1 . C5 . 145.7(7) yes
O11 . Ti1 . C1 . C6 . 22.3(1) yes
C2 . Ti1 . C1 . C2 . 0.0(5) yes
C2 . Ti1 . C1 . C5 . -114.6(1) yes
C2 . Ti1 . C1 . C6 . 121.9(1) yes
C3 . Ti1 . C1 . C2 . 37.7(6) yes
C3 . Ti1 . C1 . C5 . -76.9(8) yes
C3 . Ti1 . C1 . C6 . 159.6(1) yes
C4 . Ti1 . C1 . C2 . 78.1(8) yes
C4 . Ti1 . C1 . C5 . -36.5(6) yes
C4 . Ti1 . C1 . C6 . -160.0(1) yes
C5 . Ti1 . C1 . C2 . 114.6(1) yes
C5 . Ti1 . C1 . C5 . 0.0(5) yes
C5 . Ti1 . C1 . C6 . -123.4(1) yes
O7 . Ti1 . C2 . C1 . 160.3(8) yes
O7 . Ti1 . C2 . C3 . -85.1(7) yes
O7 . Ti1 . C2 . C7 . 37.7(1) yes
O9 . Ti1 . C2 . C1 . -129.1(8) yes
O9 . Ti1 . C2 . C3 . -14.5(1) yes
O9 . Ti1 . C2 . C7 . 108.3(1) yes
O10 . Ti1 . C2 . C1 . -10.7(1) yes
O10 . Ti1 . C2 . C3 . 104.0(9) yes
O10 . Ti1 . C2 . C7 . -133.3(1) yes
O11 . Ti1 . C2 . C1 . 80.1(7) yes
O11 . Ti1 . C2 . C3 . -165.2(7) yes
O11 . Ti1 . C2 . C7 . -42.5(1) yes
C1 . Ti1 . C2 . C1 . 0.0(5) yes
C1 . Ti1 . C2 . C3 . 114.7(1) yes
C1 . Ti1 . C2 . C7 . -122.6(1) yes
C3 . Ti1 . C2 . C1 . -114.7(1) yes
C3 . Ti1 . C2 . C3 . 0.0(5) yes
C3 . Ti1 . C2 . C7 . 122.7(1) yes
C4 . Ti1 . C2 . C1 . -78.4(8) yes
C4 . Ti1 . C2 . C3 . 36.3(6) yes
C4 . Ti1 . C2 . C7 . 159.1(1) yes
C5 . Ti1 . C2 . C1 . -37.7(6) yes
C5 . Ti1 . C2 . C3 . 77.0(8) yes
C5 . Ti1 . C2 . C7 . -160.2(1) yes
O7 . Ti1 . C3 . C2 . 89.2(7) yes
O7 . Ti1 . C3 . C4 . -154.2(8) yes
O7 . Ti1 . C3 . C8 . -31.7(1) yes
O9 . Ti1 . C3 . C2 . 168.4(7) yes
O9 . Ti1 . C3 . C4 . -75.0(7) yes
O9 . Ti1 . C3 . C8 . 47.5(1) yes
O10 . Ti1 . C3 . C2 . -106.7(8) yes
O10 . Ti1 . C3 . C4 . 9.8(1) yes
O10 . Ti1 . C3 . C8 . 132.4(1) yes
O11 . Ti1 . C3 . C2 . 18.3(1) yes
O11 . Ti1 . C3 . C4 . 134.9(8) yes
O11 . Ti1 . C3 . C8 . -102.5(1) yes
C1 . Ti1 . C3 . C2 . -38.1(7) yes
C1 . Ti1 . C3 . C4 . 78.4(8) yes
C1 . Ti1 . C3 . C8 . -159.0(1) yes
C2 . Ti1 . C3 . C2 . 0.0(5) yes
C2 . Ti1 . C3 . C4 . 116.6(1) yes
C2 . Ti1 . C3 . C8 . -120.9(1) yes
C4 . Ti1 . C3 . C2 . -116.6(1) yes
C4 . Ti1 . C3 . C4 . 0.0(5) yes
C4 . Ti1 . C3 . C8 . 122.6(1) yes
C5 . Ti1 . C3 . C2 . -79.5(8) yes
C5 . Ti1 . C3 . C4 . 37.1(6) yes
C5 . Ti1 . C3 . C8 . 159.7(1) yes
O7 . Ti1 . C4 . C3 . 27.2(8) yes
O7 . Ti1 . C4 . C5 . 143.2(7) yes
O7 . Ti1 . C4 . C9 . -95.7(1) yes
O9 . Ti1 . C4 . C3 . 104.0(7) yes
O9 . Ti1 . C4 . C5 . -140.0(8) yes
O9 . Ti1 . C4 . C9 . -18.9(1) yes
O10 . Ti1 . C4 . C3 . -172.4(7) yes
O10 . Ti1 . C4 . C5 . -56.5(7) yes
O10 . Ti1 . C4 . C9 . 64.7(1) yes
O11 . Ti1 . C4 . C3 . -75.3(1) yes
O11 . Ti1 . C4 . C5 . 40.7(1) yes
O11 . Ti1 . C4 . C9 . 161.9(9) yes
C1 . Ti1 . C4 . C3 . -79.0(8) yes
C1 . Ti1 . C4 . C5 . 37.0(7) yes
C1 . Ti1 . C4 . C9 . 158.2(1) yes
C2 . Ti1 . C4 . C3 . -37.1(6) yes
C2 . Ti1 . C4 . C5 . 78.8(8) yes
C2 . Ti1 . C4 . C9 . -160.0(1) yes
C3 . Ti1 . C4 . C3 . 0.0(5) yes
C3 . Ti1 . C4 . C5 . 115.9(1) yes
C3 . Ti1 . C4 . C9 . -122.9(1) yes
C5 . Ti1 . C4 . C3 . -115.9(1) yes
C5 . Ti1 . C4 . C5 . 0.0(5) yes
C5 . Ti1 . C4 . C9 . 121.2(1) yes
O7 . Ti1 . C5 . C1 . 63.8(1) yes
O7 . Ti1 . C5 . C4 . -52.8(1) yes
O7 . Ti1 . C5 . C10 . -173.7(9) yes
O9 . Ti1 . C5 . C1 . 159.3(7) yes
O9 . Ti1 . C5 . C4 . 42.8(8) yes
O9 . Ti1 . C5 . C10 . -78.1(1) yes
O10 . Ti1 . C5 . C1 . -121.3(8) yes
O10 . Ti1 . C5 . C4 . 122.1(8) yes
O10 . Ti1 . C5 . C10 . 1.2(1) yes
O11 . Ti1 . C5 . C1 . -38.2(9) yes
O11 . Ti1 . C5 . C4 . -154.8(7) yes
O11 . Ti1 . C5 . C10 . 84.3(1) yes
C1 . Ti1 . C5 . C1 . 0.0(5) yes
C1 . Ti1 . C5 . C4 . -116.6(1) yes
C1 . Ti1 . C5 . C10 . 122.5(2) yes
C2 . Ti1 . C5 . C1 . 38.2(7) yes
C2 . Ti1 . C5 . C4 . -78.3(8) yes
C2 . Ti1 . C5 . C10 . 160.8(1) yes
C3 . Ti1 . C5 . C1 . 79.7(8) yes
C3 . Ti1 . C5 . C4 . -36.9(6) yes
C3 . Ti1 . C5 . C10 . -157.8(1) yes
C4 . Ti1 . C5 . C1 . 116.6(1) yes
C4 . Ti1 . C5 . C4 . 0.0(5) yes
C4 . Ti1 . C5 . C10 . -120.9(1) yes
O11 . Ti2 . O8 . P2 . -64.5(2) yes
O12 . Ti2 . O8 . P2 . -171.7(2) yes
C11 . Ti2 . O8 . P2 . 89.2(2) yes
C12 . Ti2 . O8 . P2 . 57.2(2) yes
C13 . Ti2 . O8 . P2 . 31.2(2) yes
C14 . Ti2 . O8 . P2 . 44.7(3) yes
C15 . Ti2 . O8 . P2 . 95.4(2) yes
O8 . Ti2 . O11 . Ti1 . -35.2(6) yes
O12 . Ti2 . O11 . Ti1 . 68.9(5) yes
C11 . Ti2 . O11 . Ti1 . -161.3(9) yes
C12 . Ti2 . O11 . Ti1 . -128.9(6) yes
C13 . Ti2 . O11 . Ti1 . -146.0(5) yes
C14 . Ti2 . O11 . Ti1 . 179.0(5) yes
C15 . Ti2 . O11 . Ti1 . 162.3(6) yes
O8 . Ti2 . O12 . Ti3 . 83.8(6) yes
O11 . Ti2 . O12 . Ti3 . -21.0(6) yes
C11 . Ti2 . O12 . Ti3 . -176.2(5) yes
C12 . Ti2 . O12 . Ti3 . 179.1(6) yes
C13 . Ti2 . O12 . Ti3 . -132.7(9) yes
C14 . Ti2 . O12 . Ti3 . -118.1(7) yes
C15 . Ti2 . O12 . Ti3 . -143.8(6) yes
O8 . Ti2 . C11 . C12 . -71.9(7) yes
O8 . Ti2 . C11 . C15 . 172.0(7) yes
O8 . Ti2 . C11 . C16 . 49.6(1) yes
O11 . Ti2 . C11 . C12 . 54.9(1) yes
O11 . Ti2 . C11 . C15 . -61.2(1) yes
O11 . Ti2 . C11 . C16 . 176.4(9) yes
O12 . Ti2 . C11 . C12 . -173.7(7) yes
O12 . Ti2 . C11 . C15 . 70.1(7) yes
O12 . Ti2 . C11 . C16 . -52.3(1) yes
C12 . Ti2 . C11 . C12 . 0.0(5) yes
C12 . Ti2 . C11 . C15 . -116.2(1) yes
C12 . Ti2 . C11 . C16 . 121.4(1) yes
C13 . Ti2 . C11 . C12 . 36.6(6) yes
C13 . Ti2 . C11 . C15 . -79.6(8) yes
C13 . Ti2 . C11 . C16 . 158.0(1) yes
C14 . Ti2 . C11 . C12 . 78.5(8) yes
C14 . Ti2 . C11 . C15 . -37.7(7) yes
C14 . Ti2 . C11 . C16 . -160.1(1) yes
C15 . Ti2 . C11 . C12 . 116.2(1) yes
C15 . Ti2 . C11 . C15 . 0.0(5) yes
C15 . Ti2 . C11 . C16 . -122.4(1) yes
O8 . Ti2 . C12 . C11 . 109.7(7) yes
O8 . Ti2 . C12 . C13 . -133.0(7) yes
O8 . Ti2 . C12 . C17 . -11.7(1) yes
O11 . Ti2 . C12 . C11 . -148.7(7) yes
O11 . Ti2 . C12 . C13 . -31.4(9) yes
O11 . Ti2 . C12 . C17 . 90.0(1) yes
O12 . Ti2 . C12 . C11 . 8.3(1) yes
O12 . Ti2 . C12 . C13 . 125.6(8) yes
O12 . Ti2 . C12 . C17 . -113.1(1) yes
C11 . Ti2 . C12 . C11 . 0.0(5) yes
C11 . Ti2 . C12 . C13 . 117.3(1) yes
C11 . Ti2 . C12 . C17 . -121.4(1) yes
C13 . Ti2 . C12 . C11 . -117.3(1) yes
C13 . Ti2 . C12 . C13 . 0.0(5) yes
C13 . Ti2 . C12 . C17 . 121.3(1) yes
C14 . Ti2 . C12 . C11 . -79.1(8) yes
C14 . Ti2 . C12 . C13 . 38.2(6) yes
C14 . Ti2 . C12 . C17 . 159.5(1) yes
C15 . Ti2 . C12 . C11 . -37.4(6) yes
C15 . Ti2 . C12 . C13 . 79.8(8) yes
C15 . Ti2 . C12 . C17 . -158.8(1) yes
O8 . Ti2 . C13 . C12 . 51.0(8) yes
O8 . Ti2 . C13 . C14 . 166.0(7) yes
O8 . Ti2 . C13 . C18 . -73.1(1) yes
O11 . Ti2 . C13 . C12 . 153.7(7) yes
O11 . Ti2 . C13 . C14 . -91.3(7) yes
O11 . Ti2 . C13 . C18 . 29.5(1) yes
O12 . Ti2 . C13 . C12 . -90.5(1) yes
O12 . Ti2 . C13 . C14 . 24.4(1) yes
O12 . Ti2 . C13 . C18 . 145.3(1) yes
C11 . Ti2 . C13 . C12 . -36.1(6) yes
C11 . Ti2 . C13 . C14 . 78.9(8) yes
C11 . Ti2 . C13 . C18 . -160.3(1) yes
C12 . Ti2 . C13 . C12 . 0.0(5) yes
C12 . Ti2 . C13 . C14 . 115.0(1) yes
C12 . Ti2 . C13 . C18 . -124.2(1) yes
C14 . Ti2 . C13 . C12 . -115.0(1) yes
C14 . Ti2 . C13 . C14 . 0.0(5) yes
C14 . Ti2 . C13 . C18 . 120.9(1) yes
C15 . Ti2 . C13 . C12 . -77.4(8) yes
C15 . Ti2 . C13 . C14 . 37.5(7) yes
C15 . Ti2 . C13 . C18 . 158.4(1) yes
O8 . Ti2 . C14 . C13 . -22.5(1) yes
O8 . Ti2 . C14 . C15 . 92.9(1) yes
O8 . Ti2 . C14 . C19 . -144.5(1) yes
O11 . Ti2 . C14 . C13 . 89.7(7) yes
O11 . Ti2 . C14 . C15 . -155.0(8) yes
O11 . Ti2 . C14 . C19 . -32.3(1) yes
O12 . Ti2 . C14 . C13 . -164.4(7) yes
O12 . Ti2 . C14 . C15 . -49.1(8) yes
O12 . Ti2 . C14 . C19 . 73.5(1) yes
C11 . Ti2 . C14 . C13 . -77.8(8) yes
C11 . Ti2 . C14 . C15 . 37.5(7) yes
C11 . Ti2 . C14 . C19 . 160.2(1) yes
C12 . Ti2 . C14 . C13 . -37.4(6) yes
C12 . Ti2 . C14 . C15 . 77.9(8) yes
C12 . Ti2 . C14 . C19 . -159.4(1) yes
C13 . Ti2 . C14 . C13 . 0.0(5) yes
C13 . Ti2 . C14 . C15 . 115.3(1) yes
C13 . Ti2 . C14 . C19 . -122.1(1) yes
C15 . Ti2 . C14 . C13 . -115.3(1) yes
C15 . Ti2 . C14 . C15 . 0.0(5) yes
C15 . Ti2 . C14 . C19 . 122.6(1) yes
O8 . Ti2 . C15 . C11 . -10.8(1) yes
O8 . Ti2 . C15 . C14 . -126.2(9) yes
O8 . Ti2 . C15 . C20 . 111.9(1) yes
O11 . Ti2 . C15 . C11 . 145.6(7) yes
O11 . Ti2 . C15 . C14 . 30.2(9) yes
O11 . Ti2 . C15 . C20 . -91.7(1) yes
O12 . Ti2 . C15 . C11 . -110.5(7) yes
O12 . Ti2 . C15 . C14 . 134.1(8) yes
O12 . Ti2 . C15 . C20 . 12.2(1) yes
C11 . Ti2 . C15 . C11 . 0.0(5) yes
C11 . Ti2 . C15 . C14 . -115.3(1) yes
C11 . Ti2 . C15 . C20 . 122.7(1) yes
C12 . Ti2 . C15 . C11 . 36.6(6) yes
C12 . Ti2 . C15 . C14 . -78.8(8) yes
C12 . Ti2 . C15 . C20 . 159.3(1) yes
C13 . Ti2 . C15 . C11 . 77.5(8) yes
C13 . Ti2 . C15 . C14 . -37.8(7) yes
C13 . Ti2 . C15 . C20 . -159.7(1) yes
C14 . Ti2 . C15 . C11 . 115.3(1) yes
C14 . Ti2 . C15 . C14 . 0.0(5) yes
C14 . Ti2 . C15 . C20 . -121.9(1) yes
Cl1 . Ti3 . O10 . Ti1 . -89.0(6) yes
O12 . Ti3 . O10 . Ti1 . 17.8(8) yes
C21 . Ti3 . O10 . Ti1 . 114.7(8) yes
C22 . Ti3 . O10 . Ti1 . 116.0(1) yes
C23 . Ti3 . O10 . Ti1 . 167.3(7) yes
C24 . Ti3 . O10 . Ti1 . 173.4(7) yes
C25 . Ti3 . O10 . Ti1 . 145.6(7) yes
Cl1 . Ti3 . O12 . Ti2 . 97.9(4) yes
O10 . Ti3 . O12 . Ti2 . -11.8(6) yes
C21 . Ti3 . O12 . Ti2 . -115.6(6) yes
C22 . Ti3 . O12 . Ti2 . -149.4(6) yes
C23 . Ti3 . O12 . Ti2 . -171.1(6) yes
C24 . Ti3 . O12 . Ti2 . -151.6(9) yes
C25 . Ti3 . O12 . Ti2 . -107.9(8) yes
Cl1 . Ti3 . C21 . C22 . 38.7(1) yes
Cl1 . Ti3 . C21 . C25 . -75.2(9) yes
Cl1 . Ti3 . C21 . C26 . 161.6(7) yes
O10 . Ti3 . C21 . C22 . 178.4(7) yes
O10 . Ti3 . C21 . C25 . 64.6(8) yes
O10 . Ti3 . C21 . C26 . -58.6(1) yes
O12 . Ti3 . C21 . C22 . -77.0(8) yes
O12 . Ti3 . C21 . C25 . 169.2(7) yes
O12 . Ti3 . C21 . C26 . 46.0(1) yes
C22 . Ti3 . C21 . C22 . 0.0(6) yes
C22 . Ti3 . C21 . C25 . -113.9(1) yes
C22 . Ti3 . C21 . C26 . 122.9(1) yes
C23 . Ti3 . C21 . C22 . 36.6(7) yes
C23 . Ti3 . C21 . C25 . -77.3(8) yes
C23 . Ti3 . C21 . C26 . 159.5(1) yes
C24 . Ti3 . C21 . C22 . 77.5(8) yes
C24 . Ti3 . C21 . C25 . -36.4(7) yes
C24 . Ti3 . C21 . C26 . -159.6(1) yes
C25 . Ti3 . C21 . C22 . 113.9(1) yes
C25 . Ti3 . C21 . C25 . 0.0(5) yes
C25 . Ti3 . C21 . C26 . -123.2(1) yes
Cl1 . Ti3 . C22 . C21 . -156.0(6) yes
Cl1 . Ti3 . C22 . C23 . -40.3(9) yes
Cl1 . Ti3 . C22 . C27 . 83.6(1) yes
O10 . Ti3 . C22 . C21 . -2.2(1) yes
O10 . Ti3 . C22 . C23 . 113.4(1) yes
O10 . Ti3 . C22 . C27 . -122.6(1) yes
O12 . Ti3 . C22 . C21 . 102.9(8) yes
O12 . Ti3 . C22 . C23 . -141.5(9) yes
O12 . Ti3 . C22 . C27 . -17.5(1) yes
C21 . Ti3 . C22 . C21 . 0.0(5) yes
C21 . Ti3 . C22 . C23 . 115.6(1) yes
C21 . Ti3 . C22 . C27 . -120.4(2) yes
C23 . Ti3 . C22 . C21 . -115.6(1) yes
C23 . Ti3 . C22 . C23 . 0.0(6) yes
C23 . Ti3 . C22 . C27 . 124.0(2) yes
C24 . Ti3 . C22 . C21 . -78.8(8) yes
C24 . Ti3 . C22 . C23 . 36.8(7) yes
C24 . Ti3 . C22 . C27 . 160.8(1) yes
C25 . Ti3 . C22 . C21 . -38.3(7) yes
C25 . Ti3 . C22 . C23 . 77.4(9) yes
C25 . Ti3 . C22 . C27 . -158.7(1) yes
Cl1 . Ti3 . C23 . C22 . 143.4(8) yes
Cl1 . Ti3 . C23 . C24 . -100.0(8) yes
Cl1 . Ti3 . C23 . C28 . 22.6(1) yes
O10 . Ti3 . C23 . C22 . -106.1(1) yes
O10 . Ti3 . C23 . C24 . 10.5(1) yes
O10 . Ti3 . C23 . C28 . 133.1(1) yes
O12 . Ti3 . C23 . C22 . 41.9(1) yes
O12 . Ti3 . C23 . C24 . 158.5(8) yes
O12 . Ti3 . C23 . C28 . -78.9(1) yes
C21 . Ti3 . C23 . C22 . -37.9(7) yes
C21 . Ti3 . C23 . C24 . 78.7(9) yes
C21 . Ti3 . C23 . C28 . -158.7(2) yes
C22 . Ti3 . C23 . C22 . 0.0(6) yes
C22 . Ti3 . C23 . C24 . 116.6(1) yes
C22 . Ti3 . C23 . C28 . -120.8(2) yes
C24 . Ti3 . C23 . C22 . -116.6(1) yes
C24 . Ti3 . C23 . C24 . 0.0(6) yes
C24 . Ti3 . C23 . C28 . 122.6(2) yes
C25 . Ti3 . C23 . C22 . -79.7(9) yes
C25 . Ti3 . C23 . C24 . 36.9(7) yes
C25 . Ti3 . C23 . C28 . 159.5(2) yes
Cl1 . Ti3 . C24 . C23 . 79.8(8) yes
Cl1 . Ti3 . C24 . C25 . -164.6(7) yes
Cl1 . Ti3 . C24 . C29 . -42.3(1) yes
O10 . Ti3 . C24 . C23 . -172.9(8) yes
O10 . Ti3 . C24 . C25 . -57.3(8) yes
O10 . Ti3 . C24 . C29 . 65.1(1) yes
O12 . Ti3 . C24 . C23 . -33.7(1) yes
O12 . Ti3 . C24 . C25 . 82.0(1) yes
O12 . Ti3 . C24 . C29 . -155.7(1) yes
C21 . Ti3 . C24 . C23 . -78.2(8) yes
C21 . Ti3 . C24 . C25 . 37.4(7) yes
C21 . Ti3 . C24 . C29 . 159.8(1) yes
C22 . Ti3 . C24 . C23 . -36.4(7) yes
C22 . Ti3 . C24 . C25 . 79.3(8) yes
C22 . Ti3 . C24 . C29 . -158.4(1) yes
C23 . Ti3 . C24 . C23 . 0.0(6) yes
C23 . Ti3 . C24 . C25 . 115.6(1) yes
C23 . Ti3 . C24 . C29 . -122.0(2) yes
C25 . Ti3 . C24 . C23 . -115.6(1) yes
C25 . Ti3 . C24 . C25 . 0.0(5) yes
C25 . Ti3 . C24 . C29 . 122.4(2) yes
Cl1 . Ti3 . C25 . C21 . 135.1(6) yes
Cl1 . Ti3 . C25 . C24 . 18.9(9) yes
Cl1 . Ti3 . C25 . C30 . -103.6(1) yes
O10 . Ti3 . C25 . C21 . -117.9(7) yes
O10 . Ti3 . C25 . C24 . 125.8(8) yes
O10 . Ti3 . C25 . C30 . 3.4(1) yes
O12 . Ti3 . C25 . C21 . -13.7(1) yes
O12 . Ti3 . C25 . C24 . -129.9(8) yes
O12 . Ti3 . C25 . C30 . 107.6(1) yes
C21 . Ti3 . C25 . C21 . 0.0(5) yes
C21 . Ti3 . C25 . C24 . -116.2(1) yes
C21 . Ti3 . C25 . C30 . 121.3(1) yes
C22 . Ti3 . C25 . C21 . 38.4(7) yes
C22 . Ti3 . C25 . C24 . -77.8(8) yes
C22 . Ti3 . C25 . C30 . 159.7(1) yes
C23 . Ti3 . C25 . C21 . 78.9(8) yes
C23 . Ti3 . C25 . C24 . -37.3(7) yes
C23 . Ti3 . C25 . C30 . -159.8(1) yes
C24 . Ti3 . C25 . C21 . 116.2(1) yes
C24 . Ti3 . C25 . C24 . 0.0(6) yes
C24 . Ti3 . C25 . C30 . -122.5(1) yes
O5 . P1 . O1 . P2 . 54.7(7) yes
O6 . P1 . O1 . P2 . 170.8(5) yes
O7 . P1 . O1 . P2 . -56.0(7) yes
O1 . P1 . O5 . P3 . -64.3(6) yes
O6 . P1 . O5 . P3 . -179.1(5) yes
O7 . P1 . O5 . P3 . 47.4(7) yes
O1 . P1 . O7 . Ti1 . 81.3(8) yes
O5 . P1 . O7 . Ti1 . -24.5(9) yes
O6 . P1 . O7 . Ti1 . -152.2(6) yes
O2 . P2 . O1 . P1 . -159.0(5) yes
O3 . P2 . O1 . P1 . -40.4(7) yes
O8 . P2 . O1 . P1 . 71.8(7) yes
O1 . P2 . O3 . P3 . 33.8(8) yes
O2 . P2 . O3 . P3 . 152.4(5) yes
O8 . P2 . O3 . P3 . -79.2(7) yes
O1 . P2 . O8 . Ti2 . 14.7(2) yes
O2 . P2 . O8 . Ti2 . -110.8(2) yes
O3 . P2 . O8 . Ti2 . 124.4(1) yes
O4 . P3 . O3 . P2 . -158.6(5) yes
O5 . P3 . O3 . P2 . -41.6(7) yes
O9 . P3 . O3 . P2 . 70.4(7) yes
O3 . P3 . O5 . P1 . 57.7(6) yes
O4 . P3 . O5 . P1 . 173.5(5) yes
O9 . P3 . O5 . P1 . -54.1(7) yes
O3 . P3 . O9 . Ti1 . -66.4(8) yes
O4 . P3 . O9 . Ti1 . 168.2(5) yes
O5 . P3 . O9 . Ti1 . 40.3(8) yes
C31 . P4 . N1 . P5 . -84.7(1) yes
C37 . P4 . N1 . P5 . 158.5(8) yes
C43 . P4 . N1 . P5 . 39.4(1) yes
N1 . P4 . C31 . C32 . -28.5(1) yes
N1 . P4 . C31 . C36 . 158.4(8) yes
C37 . P4 . C31 . C32 . 89.0(1) yes
C37 . P4 . C31 . C36 . -84.1(1) yes
C43 . P4 . C31 . C32 . -155.1(8) yes
C43 . P4 . C31 . C36 . 31.9(1) yes
N1 . P4 . C37 . C38 . -11.3(1) yes
N1 . P4 . C37 . C42 . 166.7(8) yes
C31 . P4 . C37 . C38 . -132.5(9) yes
C31 . P4 . C37 . C42 . 45.5(1) yes
C43 . P4 . C37 . C38 . 111.2(9) yes
C43 . P4 . C37 . C42 . -70.8(1) yes
N1 . P4 . C43 . C44 . 85.9(1) yes
N1 . P4 . C43 . C48 . -85.1(1) yes
C31 . P4 . C43 . C44 . -147.7(8) yes
C31 . P4 . C43 . C48 . 41.3(1) yes
C37 . P4 . C43 . C44 . -32.9(1) yes
C37 . P4 . C43 . C48 . 156.1(8) yes
C49 . P5 . N1 . P4 . 19.2(1) yes
C55 . P5 . N1 . P4 . -103.1(1) yes
C61 . P5 . N1 . P4 . 139.8(8) yes
N1 . P5 . C49 . C50 . 58.3(1) yes
N1 . P5 . C49 . C54 . -118.7(9) yes
C55 . P5 . C49 . C50 . -177.3(8) yes
C55 . P5 . C49 . C54 . 5.8(1) yes
C61 . P5 . C49 . C50 . -62.9(1) yes
C61 . P5 . C49 . C54 . 120.2(9) yes
N1 . P5 . C55 . C56 . 41.4(1) yes
N1 . P5 . C55 . C60 . -142.1(9) yes
C49 . P5 . C55 . C56 . -84.9(1) yes
C49 . P5 . C55 . C60 . 91.6(1) yes
C61 . P5 . C55 . C56 . 159.9(9) yes
C61 . P5 . C55 . C60 . -23.7(1) yes
N1 . P5 . C61 . C62 . -157.5(8) yes
N1 . P5 . C61 . C66 . 24.8(1) yes
C49 . P5 . C61 . C62 . -32.7(1) yes
C49 . P5 . C61 . C66 . 149.6(8) yes
C55 . P5 . C61 . C62 . 82.3(1) yes
C55 . P5 . C61 . C66 . -95.4(1) yes
Ti1 . C1 . C2 . Ti1 . 0.00(8) yes
Ti1 . C1 . C2 . C3 . -66.7(6) yes
Ti1 . C1 . C2 . C7 . 114.8(9) yes
C5 . C1 . C2 . Ti1 . 66.9(6) yes
C5 . C1 . C2 . C3 . 0.2(1) yes
C5 . C1 . C2 . C7 . -178.3(9) yes
C6 . C1 . C2 . Ti1 . -115.3(1) yes
C6 . C1 . C2 . C3 . 177.9(9) yes
C6 . C1 . C2 . C7 . -0.6(2) yes
Ti1 . C1 . C5 . Ti1 . 0.00(8) yes
Ti1 . C1 . C5 . C4 . 63.9(6) yes
Ti1 . C1 . C5 . C10 . -119.0(9) yes
C2 . C1 . C5 . Ti1 . -65.4(6) yes
C2 . C1 . C5 . C4 . -1.5(1) yes
C2 . C1 . C5 . C10 . 175.6(8) yes
C6 . C1 . C5 . Ti1 . 116.8(1) yes
C6 . C1 . C5 . C4 . -179.2(9) yes
C6 . C1 . C5 . C10 . -2.2(2) yes
Ti1 . C2 . C3 . Ti1 . 0.00(8) yes
Ti1 . C2 . C3 . C4 . -64.4(6) yes
Ti1 . C2 . C3 . C8 . 117.1(8) yes
C1 . C2 . C3 . Ti1 . 65.7(6) yes
C1 . C2 . C3 . C4 . 1.2(1) yes
C1 . C2 . C3 . C8 . -177.3(8) yes
C7 . C2 . C3 . Ti1 . -115.9(1) yes
C7 . C2 . C3 . C4 . 179.7(9) yes
C7 . C2 . C3 . C8 . 1.2(2) yes
Ti1 . C3 . C4 . Ti1 . 0.00(8) yes
Ti1 . C3 . C4 . C5 . -65.2(6) yes
Ti1 . C3 . C4 . C9 . 117.5(8) yes
C2 . C3 . C4 . Ti1 . 63.0(6) yes
C2 . C3 . C4 . C5 . -2.2(1) yes
C2 . C3 . C4 . C9 . -179.5(8) yes
C8 . C3 . C4 . Ti1 . -118.5(1) yes
C8 . C3 . C4 . C5 . 176.4(9) yes
C8 . C3 . C4 . C9 . -1.0(2) yes
Ti1 . C4 . C5 . Ti1 . 0.00(8) yes
Ti1 . C4 . C5 . C1 . -62.7(6) yes
Ti1 . C4 . C5 . C10 . 120.1(8) yes
C3 . C4 . C5 . Ti1 . 65.0(6) yes
C3 . C4 . C5 . C1 . 2.3(1) yes
C3 . C4 . C5 . C10 . -174.9(8) yes
C9 . C4 . C5 . Ti1 . -117.6(1) yes
C9 . C4 . C5 . C1 . 179.7(9) yes
C9 . C4 . C5 . C10 . 2.5(2) yes
Ti2 . C11 . C12 . Ti2 . 0.00(8) yes
Ti2 . C11 . C12 . C13 . -63.3(6) yes
Ti2 . C11 . C12 . C17 . 120.7(8) yes
C15 . C11 . C12 . Ti2 . 63.3(6) yes
C15 . C11 . C12 . C13 . -0.0(1) yes
C15 . C11 . C12 . C17 . -176.0(8) yes
C16 . C11 . C12 . Ti2 . -114.7(1) yes
C16 . C11 . C12 . C13 . -178.0(1) yes
C16 . C11 . C12 . C17 . 6.1(2) yes
Ti2 . C11 . C15 . Ti2 . 0.00(8) yes
Ti2 . C11 . C15 . C14 . 64.6(6) yes
Ti2 . C11 . C15 . C20 . -117.1(9) yes
C12 . C11 . C15 . Ti2 . -64.6(6) yes
C12 . C11 . C15 . C14 . -0.1(1) yes
C12 . C11 . C15 . C20 . 178.2(9) yes
C16 . C11 . C15 . Ti2 . 113.3(1) yes
C16 . C11 . C15 . C14 . 177.9(1) yes
C16 . C11 . C15 . C20 . -3.9(2) yes
Ti2 . C12 . C13 . Ti2 . 0.00(8) yes
Ti2 . C12 . C13 . C14 . -63.8(6) yes
Ti2 . C12 . C13 . C18 . 117.4(9) yes
C11 . C12 . C13 . Ti2 . 63.9(6) yes
C11 . C12 . C13 . C14 . 0.1(1) yes
C11 . C12 . C13 . C18 . -178.7(8) yes
C17 . C12 . C13 . Ti2 . -120.2(1) yes
C17 . C12 . C13 . C14 . 176.0(9) yes
C17 . C12 . C13 . C18 . -2.8(2) yes
Ti2 . C13 . C14 . Ti2 . 0.00(8) yes
Ti2 . C13 . C14 . C15 . -65.7(6) yes
Ti2 . C13 . C14 . C19 . 115.1(9) yes
C12 . C13 . C14 . Ti2 . 65.5(6) yes
C12 . C13 . C14 . C15 . -0.1(1) yes
C12 . C13 . C14 . C19 . -179.4(9) yes
C18 . C13 . C14 . Ti2 . -115.6(1) yes
C18 . C13 . C14 . C15 . 178.7(1) yes
C18 . C13 . C14 . C19 . -0.6(2) yes
Ti2 . C14 . C15 . Ti2 . 0.00(8) yes
Ti2 . C14 . C15 . C11 . -65.9(6) yes
Ti2 . C14 . C15 . C20 . 115.8(9) yes
C13 . C14 . C15 . Ti2 . 66.1(6) yes
C13 . C14 . C15 . C11 . 0.1(1) yes
C13 . C14 . C15 . C20 . -178.2(9) yes
C19 . C14 . C15 . Ti2 . -114.7(1) yes
C19 . C14 . C15 . C11 . 179.4(1) yes
C19 . C14 . C15 . C20 . 1.1(2) yes
Ti3 . C21 . C22 . Ti3 . 0.00(8) yes
Ti3 . C21 . C22 . C23 . -65.5(7) yes
Ti3 . C21 . C22 . C27 . 114.6(1) yes
C25 . C21 . C22 . Ti3 . 67.0(6) yes
C25 . C21 . C22 . C23 . 1.5(1) yes
C25 . C21 . C22 . C27 . -178.4(9) yes
C26 . C21 . C22 . Ti3 . -116.9(1) yes
C26 . C21 . C22 . C23 . 177.6(1) yes
C26 . C21 . C22 . C27 . -2.3(2) yes
Ti3 . C21 . C25 . Ti3 . 0.00(8) yes
Ti3 . C21 . C25 . C24 . 65.5(6) yes
Ti3 . C21 . C25 . C30 . -115.6(9) yes
C22 . C21 . C25 . Ti3 . -67.6(7) yes
C22 . C21 . C25 . C24 . -2.1(1) yes
C22 . C21 . C25 . C30 . 176.8(9) yes
C26 . C21 . C25 . Ti3 . 116.3(1) yes
C26 . C21 . C25 . C24 . -178.2(1) yes
C26 . C21 . C25 . C30 . 0.7(2) yes
Ti3 . C22 . C23 . Ti3 . 0.00(8) yes
Ti3 . C22 . C23 . C24 . -63.6(7) yes
Ti3 . C22 . C23 . C28 . 120.7(1) yes
C21 . C22 . C23 . Ti3 . 63.2(6) yes
C21 . C22 . C23 . C24 . -0.4(1) yes
C21 . C22 . C23 . C28 . -176.1(1) yes
C27 . C22 . C23 . Ti3 . -116.9(1) yes
C27 . C22 . C23 . C24 . 179.5(1) yes
C27 . C22 . C23 . C28 . 3.8(2) yes
Ti3 . C23 . C24 . Ti3 . 0.00(8) yes
Ti3 . C23 . C24 . C25 . -64.6(6) yes
Ti3 . C23 . C24 . C29 . 118.7(1) yes
C22 . C23 . C24 . Ti3 . 63.7(7) yes
C22 . C23 . C24 . C25 . -0.9(1) yes
C22 . C23 . C24 . C29 . -177.6(1) yes
C28 . C23 . C24 . Ti3 . -120.6(1) yes
C28 . C23 . C24 . C25 . 174.8(1) yes
C28 . C23 . C24 . C29 . -1.9(2) yes
Ti3 . C24 . C25 . Ti3 . 0.00(8) yes
Ti3 . C24 . C25 . C21 . -64.0(6) yes
Ti3 . C24 . C25 . C30 . 117.2(9) yes
C23 . C24 . C25 . Ti3 . 65.8(7) yes
C23 . C24 . C25 . C21 . 1.8(1) yes
C23 . C24 . C25 . C30 . -177.0(9) yes
C29 . C24 . C25 . Ti3 . -117.6(1) yes
C29 . C24 . C25 . C21 . 178.5(1) yes
C29 . C24 . C25 . C30 . -0.4(2) yes
P4 . C31 . C32 . C33 . -172.9(6) yes
C36 . C31 . C32 . C33 . 0.4(1) yes
P4 . C31 . C36 . C35 . 173.0(6) yes
C32 . C31 . C36 . C35 . -0.0(1) yes
C31 . C32 . C33 . C34 . 0.7(1) yes
C32 . C33 . C34 . C35 . -2.1(2) yes
C33 . C34 . C35 . C36 . 2.4(2) yes
C34 . C35 . C36 . C31 . -1.4(2) yes
P4 . C37 . C38 . C39 . 179.9(7) yes
C42 . C37 . C38 . C39 . 1.8(1) yes
P4 . C37 . C42 . C41 . -179.7(7) yes
C38 . C37 . C42 . C41 . -1.6(1) yes
C37 . C38 . C39 . C40 . -0.4(1) yes
C38 . C39 . C40 . C41 . -1.3(2) yes
C39 . C40 . C41 . C42 . 1.6(2) yes
C40 . C41 . C42 . C37 . -0.1(2) yes
P4 . C43 . C44 . C45 . -170.3(6) yes
C48 . C43 . C44 . C45 . 0.8(1) yes
P4 . C43 . C48 . C47 . 171.3(6) yes
C44 . C43 . C48 . C47 . 0.4(1) yes
C43 . C44 . C45 . C46 . -1.2(1) yes
C44 . C45 . C46 . C47 . 0.3(2) yes
C45 . C46 . C47 . C48 . 0.9(2) yes
C46 . C47 . C48 . C43 . -1.3(2) yes
P5 . C49 . C50 . C51 . -176.1(6) yes
C54 . C49 . C50 . C51 . 1.0(1) yes
P5 . C49 . C54 . C53 . 175.5(6) yes
C50 . C49 . C54 . C53 . -1.5(1) yes
C49 . C50 . C51 . C52 . 0.7(1) yes
C50 . C51 . C52 . C53 . -2.0(1) yes
C51 . C52 . C53 . C54 . 1.5(2) yes
C52 . C53 . C54 . C49 . 0.3(1) yes
P5 . C55 . C56 . C57 . 177.6(7) yes
C60 . C55 . C56 . C57 . 1.0(2) yes
P5 . C55 . C60 . C59 . -177.9(7) yes
C56 . C55 . C60 . C59 . -1.5(2) yes
C55 . C56 . C57 . C58 . -0.3(2) yes
C56 . C57 . C58 . C59 . 0.1(2) yes
C57 . C58 . C59 . C60 . -0.6(2) yes
C58 . C59 . C60 . C55 . 1.3(2) yes
P5 . C61 . C62 . C63 . -177.1(6) yes
C66 . C61 . C62 . C63 . 0.6(1) yes
P5 . C61 . C66 . C65 . 177.9(6) yes
C62 . C61 . C66 . C65 . 0.1(1) yes
C61 . C62 . C63 . C64 . -0.6(1) yes
C62 . C63 . C64 . C65 . -0.2(2) yes
C63 . C64 . C65 . C66 . 0.9(2) yes
C64 . C65 . C66 . C61 . -0.9(2) yes
